data_7120449
loop_
_publ_author_name
'Huh, Daniel N.'
'Kotyk, Christopher Matthew'
'Gembicky, Milan'
'Rheingold, Arnold L.'
'Ziller, Joseph W.'
'Evans, William J.'

_publ_section_title
;
 Synthesis of Rare-Earth-Metal-in-Cryptand Dications,
 [Ln(2.2.2-cryptand)]2+, from Sm2+, Eu2+, and Yb2+ Silyl Metallocenes
 (C5H4SiMe3)2Ln(THF)2
;
_journal_name_full 'Chem. Commun.'
_journal_paper_doi 10.1039/C7CC04396A
_journal_year 2017
_chemical_formula_sum 'C86 H154 Eu3 N2 O11 Si6'
_chemical_formula_weight 2016.52
_space_group_crystal_system triclinic
_space_group_IT_number 2
_space_group_name_Hall '-P 1'
_space_group_name_H-M_alt 'P -1'
_symmetry_space_group_name_Hall '-P 1'
_symmetry_space_group_name_H-M 'P -1'
_atom_sites_solution_hydrogens geom
_audit_creation_method SHELXL-2014/7
_audit_update_record
;
2017-05-19 deposited with the CCDC.
2017-07-06 downloaded from the CCDC.
;
_cell_angle_alpha 112.016(3)
_cell_angle_beta 94.082(3)
_cell_angle_gamma 104.427(3)
_cell_formula_units_Z 4
_cell_length_a 16.608(3)
_cell_length_b 24.187(4)
_cell_length_c 27.710(4)
_cell_measurement_reflns_used 9947
_cell_measurement_temperature 100(2)
_cell_measurement_theta_max 25.71
_cell_measurement_theta_min 2.31
_cell_volume 9825(3)
_computing_cell_refinement 'SAINT v8.34A (Bruker, 2013)'
_computing_data_collection 'APEX3 2016.5-0 (Bruker, 2016)'
_computing_data_reduction 'SAINT v8.34A (Bruker, 2013)'
_computing_molecular_graphics 'Bruker SHELXTL'
_computing_publication_material 'Bruker SHELXTL'
_computing_structure_refinement 'SHELXL-2014/7 (Sheldrick, 2014)'
_computing_structure_solution 'SHELXS-97 (Sheldrick 2008)'
_diffrn_ambient_temperature 100(2)
_diffrn_detector_area_resol_mean 7.9
_diffrn_measured_fraction_theta_full 1.000
_diffrn_measured_fraction_theta_max 0.996
_diffrn_measurement_device_type 'Bruker APEX-II CCD'
_diffrn_measurement_method '\f and \w scans'
_diffrn_radiation_type MoK\a
_diffrn_radiation_wavelength 0.71073
_diffrn_reflns_av_R_equivalents 0.0675
_diffrn_reflns_av_unetI/netI 0.0625
_diffrn_reflns_Laue_measured_fraction_full 1.000
_diffrn_reflns_Laue_measured_fraction_max 0.996
_diffrn_reflns_limit_h_max 13
_diffrn_reflns_limit_h_min -20
_diffrn_reflns_limit_k_max 29
_diffrn_reflns_limit_k_min -29
_diffrn_reflns_limit_l_max 33
_diffrn_reflns_limit_l_min -33
_diffrn_reflns_number 162625
_diffrn_reflns_point_group_measured_fraction_full 1.000
_diffrn_reflns_point_group_measured_fraction_max 0.996
_diffrn_reflns_theta_full 25.500
_diffrn_reflns_theta_max 25.752
_diffrn_reflns_theta_min 1.288
_diffrn_source 'Micro Focus Rotating Anode'
_exptl_absorpt_coefficient_mu 2.017
_exptl_absorpt_correction_T_max 0.4903
_exptl_absorpt_correction_T_min 0.3774
_exptl_absorpt_correction_type multi-scan
_exptl_absorpt_process_details
;
SADABS-2014/5 (Bruker,2014/5) was used for absorption correction.
wR2(int) was 0.0910 before and 0.0549 after correction.
The Ratio of minimum to maximum transmission is 0.7723.
The \l/2 correction factor is Not present.
;
_exptl_crystal_colour orange
_exptl_crystal_density_diffrn 1.363
_exptl_crystal_density_meas ?
_exptl_crystal_density_method not_measured
_exptl_crystal_description block
_exptl_crystal_F_000 4180
_exptl_crystal_size_max 0.140
_exptl_crystal_size_mid 0.085
_exptl_crystal_size_min 0.060
_refine_diff_density_max 2.880
_refine_diff_density_min -1.434
_refine_diff_density_rms 0.128
_refine_ls_extinction_method none
_refine_ls_goodness_of_fit_ref 1.015
_refine_ls_hydrogen_treatment constr
_refine_ls_matrix_type full
_refine_ls_number_parameters 1985
_refine_ls_number_reflns 37495
_refine_ls_number_restraints 0
_refine_ls_restrained_S_all 1.015
_refine_ls_R_factor_all 0.0761
_refine_ls_R_factor_gt 0.0402
_refine_ls_shift/su_max 0.011
_refine_ls_shift/su_mean 0.000
_refine_ls_structure_factor_coef Fsqd
_refine_ls_weighting_details 'w=1/[\s^2^(Fo^2^)+(0.0329P)^2^+13.8065P] where P=(Fo^2^+2Fc^2^)/3'
_refine_ls_weighting_scheme calc
_refine_ls_wR_factor_gt 0.0793
_refine_ls_wR_factor_ref 0.0937
_reflns_Friedel_coverage 0.000
_reflns_number_gt 26135
_reflns_number_total 37495
_reflns_threshold_expression 'I > 2\s(I)'
_cod_data_source_file c7cc04396a2.cif
_cod_data_source_block evans3
_cod_depositor_comments
;
The following automatic conversions were performed:

'_exptl_crystal_density_meas' value 'not_measured' was changed to '?'
- the value is perceived as not measured.

Automatic conversion script
Id: cif_fix_values 4973 2017-02-22 13:04:09Z antanas 
;
_cod_database_code 7120449
_shelx_shelxl_version_number 2014/7
_shelx_space_group_comment
; 
The symmetry employed for this shelxl refinement is uniquely defined 
by the following loop, which should always be used as a source of 
symmetry information in preference to the above space-group names. 
They are only intended as comments. 
;
_shelx_estimated_absorpt_t_min 0.765
_shelx_estimated_absorpt_t_max 0.889

loop_
_space_group_symop_operation_xyz
'x, y, z'
'-x, -y, -z'

loop_
_atom_site_label
_atom_site_type_symbol
_atom_site_fract_x
_atom_site_fract_y
_atom_site_fract_z
_atom_site_U_iso_or_equiv
_atom_site_adp_type
_atom_site_occupancy
_atom_site_site_symmetry_order
_atom_site_calc_flag
_atom_site_refinement_flags_posn
_atom_site_refinement_flags_adp
_atom_site_refinement_flags_occupancy
_atom_site_disorder_assembly
_atom_site_disorder_group
Eu1 Eu 0.02442(2) 0.76567(2) 0.87344(2) 0.01818(6) Uani 1 1 d . . . . .
Si1 Si 0.10386(9) 0.63581(6) 0.89312(5) 0.0212(3) Uani 1 1 d . . . . .
Si2 Si 0.05480(12) 0.90021(7) 0.81974(6) 0.0354(4) Uani 1 1 d . . . . .
Si3 Si -0.07062(9) 0.87598(7) 0.99845(5) 0.0231(3) Uani 1 1 d . . . . .
C5 C 0.1467(3) 0.7200(2) 0.91069(18) 0.0185(11) Uani 1 1 d . . . . .
C1 C 0.1892(3) 0.7487(2) 0.87946(19) 0.0195(11) Uani 1 1 d . . . . .
H1A H 0.2028 0.7271 0.8462 0.023 Uiso 1 1 calc R U . . .
C2 C 0.2076(3) 0.8131(2) 0.90498(19) 0.0243(12) Uani 1 1 d . . . . .
H2A H 0.2354 0.8426 0.8920 0.029 Uiso 1 1 calc R U . . .
C3 C 0.1782(3) 0.8274(2) 0.95333(19) 0.0215(11) Uani 1 1 d . . . . .
H3A H 0.1823 0.8679 0.9787 0.026 Uiso 1 1 calc R U . . .
C4 C 0.1416(3) 0.7704(2) 0.95678(19) 0.0216(11) Uani 1 1 d . . . . .
H4A H 0.1172 0.7661 0.9856 0.026 Uiso 1 1 calc R U . . .
C6 C 0.1880(3) 0.5957(2) 0.8798(2) 0.0333(14) Uani 1 1 d . . . . .
H6A H 0.1619 0.5504 0.8665 0.050 Uiso 1 1 calc R U . . .
H6B H 0.2284 0.6101 0.9127 0.050 Uiso 1 1 calc R U . . .
H6C H 0.2175 0.6055 0.8533 0.050 Uiso 1 1 calc R U . . .
C7 C 0.0240(3) 0.5992(2) 0.83044(19) 0.0262(12) Uani 1 1 d . . . . .
H7A H -0.0021 0.5550 0.8225 0.039 Uiso 1 1 calc R U . . .
H7B H 0.0519 0.6030 0.8013 0.039 Uiso 1 1 calc R U . . .
H7C H -0.0197 0.6206 0.8346 0.039 Uiso 1 1 calc R U . . .
C8 C 0.0535(3) 0.6228(2) 0.9478(2) 0.0301(13) Uani 1 1 d . . . . .
H8A H 0.0311 0.5779 0.9383 0.045 Uiso 1 1 calc R U . . .
H8B H 0.0074 0.6418 0.9533 0.045 Uiso 1 1 calc R U . . .
H8C H 0.0959 0.6420 0.9805 0.045 Uiso 1 1 calc R U . . .
C13 C 0.0277(3) 0.8146(2) 0.79295(19) 0.0225(12) Uani 1 1 d . . . . .
C9 C -0.0533(3) 0.7698(3) 0.77804(19) 0.0265(13) Uani 1 1 d . . . . .
H9A H -0.1055 0.7793 0.7791 0.032 Uiso 1 1 calc R U . . .
C10 C -0.0452(3) 0.7100(2) 0.76167(18) 0.0255(12) Uani 1 1 d . . . . .
H10W H -0.0900 0.6721 0.7502 0.031 Uiso 1 1 calc R U . . .
C11 C 0.0418(3) 0.7159(2) 0.76525(18) 0.0245(12) Uani 1 1 d . . . . .
H11W H 0.0661 0.6825 0.7564 0.029 Uiso 1 1 calc R U . . .
C12 C 0.0859(3) 0.7792(2) 0.78405(18) 0.0215(11) Uani 1 1 d . . . . .
H12W H 0.1456 0.7960 0.7900 0.026 Uiso 1 1 calc R U . . .
C14 C 0.1024(4) 0.9360(3) 0.8913(2) 0.0511(18) Uani 1 1 d . . . . .
H14A H 0.1164 0.9815 0.9045 0.077 Uiso 1 1 calc R U . . .
H14B H 0.1540 0.9244 0.8961 0.077 Uiso 1 1 calc R U . . .
H14C H 0.0620 0.9208 0.9109 0.077 Uiso 1 1 calc R U . . .
C15 C -0.0411(5) 0.9240(4) 0.8121(3) 0.089(3) Uani 1 1 d . . . . .
H15A H -0.0263 0.9697 0.8278 0.134 Uiso 1 1 calc R U . . .
H15B H -0.0829 0.9069 0.8301 0.134 Uiso 1 1 calc R U . . .
H15C H -0.0650 0.9080 0.7744 0.134 Uiso 1 1 calc R U . . .
C16 C 0.1359(5) 0.9308(3) 0.7851(3) 0.074(3) Uani 1 1 d . . . . .
H16A H 0.1546 0.9766 0.8018 0.110 Uiso 1 1 calc R U . . .
H16B H 0.1112 0.9166 0.7478 0.110 Uiso 1 1 calc R U . . .
H16C H 0.1844 0.9152 0.7876 0.110 Uiso 1 1 calc R U . . .
C21 C -0.0911(3) 0.7979(2) 0.94517(18) 0.0199(11) Uani 1 1 d . . . . .
C17 C -0.0770(3) 0.7447(2) 0.94995(19) 0.0210(11) Uani 1 1 d . . . . .
H17C H -0.0476 0.7448 0.9807 0.025 Uiso 1 1 calc R U . . .
C18 C -0.1127(3) 0.6919(2) 0.9029(2) 0.0246(12) Uani 1 1 d . . . . .
H18C H -0.1114 0.6506 0.8959 0.030 Uiso 1 1 calc R U . . .
C19 C -0.1511(3) 0.7114(2) 0.86751(19) 0.0279(13) Uani 1 1 d . . . . .
H19C H -0.1804 0.6853 0.8323 0.034 Uiso 1 1 calc R U . . .
C20 C -0.1388(3) 0.7748(2) 0.89277(19) 0.0240(12) Uani 1 1 d . . . . .
H20C H -0.1588 0.7993 0.8777 0.029 Uiso 1 1 calc R U . . .
C22 C -0.1254(3) 0.8693(2) 1.05313(19) 0.0296(13) Uani 1 1 d . . . . .
H22A H -0.1168 0.9110 1.0808 0.044 Uiso 1 1 calc R U . . .
H22B H -0.1023 0.8444 1.0681 0.044 Uiso 1 1 calc R U . . .
H22C H -0.1861 0.8488 1.0394 0.044 Uiso 1 1 calc R U . . .
C23 C 0.0436(3) 0.9143(2) 1.0288(2) 0.0311(13) Uani 1 1 d . . . . .
H23A H 0.0502 0.9540 1.0588 0.047 Uiso 1 1 calc R U . . .
H23B H 0.0753 0.9221 1.0024 0.047 Uiso 1 1 calc R U . . .
H23C H 0.0652 0.8869 1.0413 0.047 Uiso 1 1 calc R U . . .
C24 C -0.1114(4) 0.9256(2) 0.9710(2) 0.0353(14) Uani 1 1 d . . . . .
H24A H -0.1013 0.9673 0.9990 0.053 Uiso 1 1 calc R U . . .
H24B H -0.1722 0.9065 0.9572 0.053 Uiso 1 1 calc R U . . .
H24C H -0.0820 0.9290 0.9423 0.053 Uiso 1 1 calc R U . . .
Eu2 Eu 0.54803(2) 0.74919(2) 0.69481(2) 0.01743(6) Uani 1 1 d . . . . .
Si4 Si 0.55612(9) 0.61458(7) 0.73996(5) 0.0241(3) Uani 1 1 d . . . . .
Si5 Si 0.73181(9) 0.88486(7) 0.67493(6) 0.0238(3) Uani 1 1 d . . . . .
Si6 Si 0.39566(9) 0.86523(7) 0.73264(6) 0.0247(3) Uani 1 1 d . . . . .
C29 C 0.5697(3) 0.6992(2) 0.77248(18) 0.0237(12) Uani 1 1 d . . . . .
C25 C 0.5054(3) 0.7293(2) 0.78547(19) 0.0253(12) Uani 1 1 d . . . . .
H25C H 0.4470 0.7087 0.7815 0.030 Uiso 1 1 calc R U . . .
C26 C 0.5418(4) 0.7938(2) 0.80492(19) 0.0301(13) Uani 1 1 d . . . . .
H26C H 0.5128 0.8244 0.8161 0.036 Uiso 1 1 calc R U . . .
C27 C 0.6293(4) 0.8057(2) 0.80506(18) 0.0298(13) Uani 1 1 d . . . . .
H27C H 0.6696 0.8457 0.8162 0.036 Uiso 1 1 calc R U . . .
C28 C 0.6465(3) 0.7485(2) 0.78599(19) 0.0261(12) Uani 1 1 d . . . . .
H28C H 0.7009 0.7432 0.7826 0.031 Uiso 1 1 calc R U . . .
C30 C 0.4971(3) 0.5815(2) 0.67004(19) 0.0287(13) Uani 1 1 d . . . . .
H30A H 0.4937 0.5372 0.6526 0.043 Uiso 1 1 calc R U . . .
H30B H 0.5270 0.6043 0.6507 0.043 Uiso 1 1 calc R U . . .
H30C H 0.4400 0.5856 0.6703 0.043 Uiso 1 1 calc R U . . .
C31 C 0.4940(4) 0.5716(2) 0.7751(2) 0.0332(14) Uani 1 1 d . . . . .
H31A H 0.4808 0.5265 0.7543 0.050 Uiso 1 1 calc R U . . .
H31B H 0.4414 0.5827 0.7796 0.050 Uiso 1 1 calc R U . . .
H31C H 0.5273 0.5829 0.8099 0.050 Uiso 1 1 calc R U . . .
C32 C 0.6620(3) 0.5992(3) 0.7387(2) 0.0367(14) Uani 1 1 d . . . . .
H32A H 0.6539 0.5550 0.7170 0.055 Uiso 1 1 calc R U . . .
H32B H 0.6893 0.6098 0.7748 0.055 Uiso 1 1 calc R U . . .
H32C H 0.6978 0.6249 0.7236 0.055 Uiso 1 1 calc R U . . .
C37 C 0.6913(3) 0.7998(2) 0.65475(18) 0.0199(11) Uani 1 1 d . . . . .
C33 C 0.6324(3) 0.7547(2) 0.60932(18) 0.0212(11) Uani 1 1 d . . . . .
H33A H 0.6027 0.7637 0.5840 0.025 Uiso 1 1 calc R U . . .
C34 C 0.6246(3) 0.6951(2) 0.60728(19) 0.0228(12) Uani 1 1 d . . . . .
H34A H 0.5885 0.6570 0.5808 0.027 Uiso 1 1 calc R U . . .
C35 C 0.6799(3) 0.7017(2) 0.65172(19) 0.0239(12) Uani 1 1 d . . . . .
H35A H 0.6878 0.6688 0.6605 0.029 Uiso 1 1 calc R U . . .
C36 C 0.7207(3) 0.7653(2) 0.68008(19) 0.0223(12) Uani 1 1 d . . . . .
H36A H 0.7619 0.7829 0.7116 0.027 Uiso 1 1 calc R U . . .
C38 C 0.6604(4) 0.9103(3) 0.6383(2) 0.0374(14) Uani 1 1 d . . . . .
H38A H 0.6828 0.9554 0.6485 0.056 Uiso 1 1 calc R U . . .
H38B H 0.6039 0.9007 0.6470 0.056 Uiso 1 1 calc R U . . .
H38C H 0.6571 0.8882 0.6001 0.056 Uiso 1 1 calc R U . . .
C39 C 0.7427(4) 0.9279(3) 0.7479(2) 0.0337(14) Uani 1 1 d . . . . .
H39A H 0.7770 0.9714 0.7588 0.051 Uiso 1 1 calc R U . . .
H39B H 0.7703 0.9081 0.7663 0.051 Uiso 1 1 calc R U . . .
H39C H 0.6866 0.9270 0.7570 0.051 Uiso 1 1 calc R U . . .
C40 C 0.8398(3) 0.9060(2) 0.6591(2) 0.0342(14) Uani 1 1 d . . . . .
H40A H 0.8603 0.9513 0.6694 0.051 Uiso 1 1 calc R U . . .
H40B H 0.8375 0.8842 0.6211 0.051 Uiso 1 1 calc R U . . .
H40C H 0.8785 0.8937 0.6787 0.051 Uiso 1 1 calc R U . . .
C45 C 0.4003(3) 0.7903(2) 0.68348(19) 0.0221(11) Uani 1 1 d . . . . .
C41 C 0.3665(3) 0.7302(2) 0.68341(19) 0.0214(11) Uani 1 1 d . . . . .
H41A H 0.3408 0.7221 0.7106 0.026 Uiso 1 1 calc R U . . .
C42 C 0.3770(3) 0.6844(2) 0.6369(2) 0.0250(12) Uani 1 1 d . . . . .
H42A H 0.3607 0.6406 0.6274 0.030 Uiso 1 1 calc R U . . .
C43 C 0.4160(3) 0.7153(2) 0.6069(2) 0.0242(12) Uani 1 1 d . . . . .
H43A H 0.4297 0.6959 0.5731 0.029 Uiso 1 1 calc R U . . .
C44 C 0.4313(3) 0.7793(2) 0.63505(19) 0.0227(12) Uani 1 1 d . . . . .
H44A H 0.4583 0.8107 0.6238 0.027 Uiso 1 1 calc R U . . .
C46 C 0.5039(3) 0.9226(2) 0.7599(2) 0.0351(14) Uani 1 1 d . . . . .
H46A H 0.4999 0.9622 0.7858 0.053 Uiso 1 1 calc R U . . .
H46B H 0.5291 0.9297 0.7310 0.053 Uiso 1 1 calc R U . . .
H46C H 0.5394 0.9060 0.7771 0.053 Uiso 1 1 calc R U . . .
C47 C 0.3456(4) 0.8531(3) 0.7877(2) 0.0429(16) Uani 1 1 d . . . . .
H47A H 0.3476 0.8937 0.8150 0.064 Uiso 1 1 calc R U . . .
H47B H 0.3765 0.8322 0.8030 0.064 Uiso 1 1 calc R U . . .
H47C H 0.2867 0.8272 0.7738 0.064 Uiso 1 1 calc R U . . .
C48 C 0.3306(3) 0.9010(3) 0.7022(2) 0.0376(15) Uani 1 1 d . . . . .
H48A H 0.3335 0.9426 0.7282 0.056 Uiso 1 1 calc R U . . .
H48B H 0.2716 0.8745 0.6912 0.056 Uiso 1 1 calc R U . . .
H48C H 0.3525 0.9047 0.6713 0.056 Uiso 1 1 calc R U . . .
Eu3 Eu 0.50321(2) 0.76371(2) 0.37340(2) 0.01790(6) Uani 1 1 d . . . . .
Si7 Si 0.58629(9) 0.63582(7) 0.40158(6) 0.0237(3) Uani 1 1 d . . . . .
Si8 Si 0.40438(9) 0.87407(7) 0.49339(5) 0.0226(3) Uani 1 1 d . . . . .
Si9 Si 0.57437(10) 0.90292(7) 0.32135(6) 0.0301(4) Uani 1 1 d . . . . .
C53 C 0.6252(3) 0.7187(2) 0.41303(19) 0.0205(11) Uani 1 1 d . . . . .
C49 C 0.6233(3) 0.7718(2) 0.45792(18) 0.0206(11) Uani 1 1 d . . . . .
H49A H 0.6018 0.7709 0.4886 0.025 Uiso 1 1 calc R U . . .
C50 C 0.6589(3) 0.8256(2) 0.4493(2) 0.0242(12) Uani 1 1 d . . . . .
H50A H 0.6637 0.8673 0.4725 0.029 Uiso 1 1 calc R U . . .
C51 C 0.6857(3) 0.8075(2) 0.4007(2) 0.0234(12) Uani 1 1 d . . . . .
H51A H 0.7131 0.8347 0.3855 0.028 Uiso 1 1 calc R U . . .
C52 C 0.6654(3) 0.7426(2) 0.37845(19) 0.0222(11) Uani 1 1 d . . . . .
H52A H 0.6767 0.7181 0.3453 0.027 Uiso 1 1 calc R U . . .
C54 C 0.5337(4) 0.6274(3) 0.4570(2) 0.0369(14) Uani 1 1 d . . . . .
H54A H 0.5131 0.5831 0.4503 0.055 Uiso 1 1 calc R U . . .
H54B H 0.4860 0.6448 0.4593 0.055 Uiso 1 1 calc R U . . .
H54C H 0.5745 0.6500 0.4903 0.055 Uiso 1 1 calc R U . . .
C55 C 0.5101(3) 0.5921(2) 0.3371(2) 0.0299(13) Uani 1 1 d . . . . .
H55A H 0.4859 0.5485 0.3320 0.045 Uiso 1 1 calc R U . . .
H55B H 0.5398 0.5934 0.3080 0.045 Uiso 1 1 calc R U . . .
H55C H 0.4646 0.6113 0.3375 0.045 Uiso 1 1 calc R U . . .
C56 C 0.6740(4) 0.5993(2) 0.3964(2) 0.0403(15) Uani 1 1 d . . . . .
H56A H 0.6509 0.5552 0.3900 0.060 Uiso 1 1 calc R U . . .
H56B H 0.7155 0.6211 0.4295 0.060 Uiso 1 1 calc R U . . .
H56C H 0.7015 0.6024 0.3670 0.060 Uiso 1 1 calc R U . . .
C61 C 0.3854(3) 0.7942(2) 0.44288(18) 0.0202(11) Uani 1 1 d . . . . .
C57 C 0.4038(3) 0.7442(2) 0.4513(2) 0.0219(11) Uani 1 1 d . . . . .
H57A H 0.4343 0.7473 0.4830 0.026 Uiso 1 1 calc R U . . .
C58 C 0.3699(3) 0.6891(2) 0.4052(2) 0.0294(13) Uani 1 1 d . . . . .
H58A H 0.3742 0.6489 0.4002 0.035 Uiso 1 1 calc R U . . .
C59 C 0.3284(3) 0.7040(2) 0.3676(2) 0.0290(13) Uani 1 1 d . . . . .
H59A H 0.2993 0.6757 0.3329 0.035 Uiso 1 1 calc R U . . .
C60 C 0.3380(3) 0.7679(2) 0.39068(19) 0.0239(12) Uani 1 1 d . . . . .
H60A H 0.3162 0.7904 0.3740 0.029 Uiso 1 1 calc R U . . .
C62 C 0.5184(3) 0.9156(3) 0.5213(2) 0.0396(15) Uani 1 1 d . . . . .
H62A H 0.5244 0.9555 0.5509 0.059 Uiso 1 1 calc R U . . .
H62B H 0.5472 0.9235 0.4938 0.059 Uiso 1 1 calc R U . . .
H62C H 0.5438 0.8898 0.5338 0.059 Uiso 1 1 calc R U . . .
C63 C 0.3585(4) 0.9195(3) 0.4634(2) 0.0395(15) Uani 1 1 d . . . . .
H63A H 0.3662 0.9615 0.4905 0.059 Uiso 1 1 calc R U . . .
H63B H 0.2981 0.8982 0.4497 0.059 Uiso 1 1 calc R U . . .
H63C H 0.3873 0.9226 0.4345 0.059 Uiso 1 1 calc R U . . .
C64 C 0.3532(3) 0.8701(2) 0.55050(19) 0.0294(13) Uani 1 1 d . . . . .
H64A H 0.3621 0.9125 0.5771 0.044 Uiso 1 1 calc R U . . .
H64B H 0.3783 0.8467 0.5662 0.044 Uiso 1 1 calc R U . . .
H64C H 0.2924 0.8490 0.5380 0.044 Uiso 1 1 calc R U . . .
C69 C 0.5245(3) 0.8182(2) 0.29623(19) 0.0250(12) Uani 1 1 d . . . . .
C65 C 0.4365(4) 0.7865(3) 0.2846(2) 0.0344(14) Uani 1 1 d . . . . .
H65A H 0.3932 0.8063 0.2896 0.041 Uiso 1 1 calc R U . . .
C66 C 0.4231(4) 0.7224(3) 0.2648(2) 0.0344(14) Uani 1 1 d . . . . .
H66A H 0.3699 0.6912 0.2540 0.041 Uiso 1 1 calc R U . . .
C67 C 0.5030(4) 0.7121(3) 0.26371(19) 0.0337(14) Uani 1 1 d . . . . .
H67A H 0.5134 0.6727 0.2526 0.040 Uiso 1 1 calc R U . . .
C68 C 0.5641(4) 0.7703(3) 0.28193(18) 0.0277(13) Uani 1 1 d . . . . .
H68A H 0.6233 0.7768 0.2844 0.033 Uiso 1 1 calc R U . . .
C70 C 0.6102(5) 0.9400(3) 0.3943(2) 0.057(2) Uani 1 1 d . . . . .
H70A H 0.6333 0.9853 0.4059 0.085 Uiso 1 1 calc R U . . .
H70B H 0.6540 0.9234 0.4039 0.085 Uiso 1 1 calc R U . . .
H70C H 0.5621 0.9309 0.4116 0.085 Uiso 1 1 calc R U . . .
C71 C 0.4995(4) 0.9417(3) 0.3059(3) 0.075(3) Uani 1 1 d . . . . .
H71A H 0.5258 0.9870 0.3220 0.113 Uiso 1 1 calc R U . . .
H71B H 0.4482 0.9312 0.3202 0.113 Uiso 1 1 calc R U . . .
H71C H 0.4846 0.9273 0.2675 0.113 Uiso 1 1 calc R U . . .
C72 C 0.6687(4) 0.9187(3) 0.2905(3) 0.065(2) Uani 1 1 d . . . . .
H72A H 0.6964 0.9639 0.3047 0.097 Uiso 1 1 calc R U . . .
H72B H 0.6510 0.9025 0.2521 0.097 Uiso 1 1 calc R U . . .
H72C H 0.7085 0.8981 0.2986 0.097 Uiso 1 1 calc R U . . .
Eu4 Eu 0.06046(2) 0.73303(2) 0.18935(2) 0.01976(6) Uani 1 1 d . . . . .
Si10 Si 0.04529(9) 0.60020(7) 0.23990(5) 0.0227(3) Uani 1 1 d . . . . .
Si11 Si -0.09050(9) 0.85163(7) 0.22971(6) 0.0254(3) Uani 1 1 d . . . . .
Si12 Si 0.24990(10) 0.86376(7) 0.17189(6) 0.0287(4) Uani 1 1 d . . . . .
C77 C 0.0691(3) 0.6856(2) 0.26967(18) 0.0222(12) Uani 1 1 d . . . . .
C73 C 0.1507(3) 0.7301(2) 0.28187(18) 0.0244(12) Uani 1 1 d . . . . .
H73A H 0.2025 0.7203 0.2785 0.029 Uiso 1 1 calc R U . . .
C74 C 0.1423(4) 0.7899(2) 0.29941(19) 0.0281(13) Uani 1 1 d . . . . .
H74A H 0.1869 0.8276 0.3093 0.034 Uiso 1 1 calc R U . . .
C75 C 0.0564(4) 0.7847(2) 0.29993(18) 0.0282(13) Uani 1 1 d . . . . .
H75A H 0.0325 0.8183 0.3104 0.034 Uiso 1 1 calc R U . . .
C76 C 0.0119(3) 0.7211(2) 0.28232(18) 0.0237(12) Uani 1 1 d . . . . .
H76A H -0.0473 0.7045 0.2794 0.028 Uiso 1 1 calc R U . . .
C78 C -0.0010(3) 0.5684(2) 0.16760(19) 0.0295(13) Uani 1 1 d . . . . .
H78A H -0.0131 0.5229 0.1520 0.044 Uiso 1 1 calc R U . . .
H78B H 0.0395 0.5866 0.1496 0.044 Uiso 1 1 calc R U . . .
H78C H -0.0534 0.5791 0.1635 0.044 Uiso 1 1 calc R U . . .
C79 C -0.0332(4) 0.5644(2) 0.2728(2) 0.0340(14) Uani 1 1 d . . . . .
H79A H -0.0522 0.5189 0.2531 0.051 Uiso 1 1 calc R U . . .
H79B H -0.0818 0.5806 0.2735 0.051 Uiso 1 1 calc R U . . .
H79C H -0.0068 0.5748 0.3092 0.051 Uiso 1 1 calc R U . . .
C80 C 0.1441(3) 0.5781(3) 0.2465(2) 0.0398(15) Uani 1 1 d . . . . .
H80A H 0.1312 0.5326 0.2291 0.060 Uiso 1 1 calc R U . . .
H80B H 0.1674 0.5925 0.2841 0.060 Uiso 1 1 calc R U . . .
H80C H 0.1855 0.5977 0.2298 0.060 Uiso 1 1 calc R U . . .
C85 C -0.0835(3) 0.7781(2) 0.17896(19) 0.0210(11) Uani 1 1 d . . . . .
C81 C -0.1192(3) 0.7170(2) 0.1748(2) 0.0232(12) Uani 1 1 d . . . . .
H81A H -0.1468 0.7067 0.2005 0.028 Uiso 1 1 calc R U . . .
C82 C -0.1080(3) 0.6736(2) 0.12735(19) 0.0241(12) Uani 1 1 d . . . . .
H82A H -0.1260 0.6294 0.1155 0.029 Uiso 1 1 calc R U . . .
C83 C -0.0654(3) 0.7075(2) 0.1005(2) 0.0256(12) Uani 1 1 d . . . . .
H83A H -0.0497 0.6903 0.0670 0.031 Uiso 1 1 calc R U . . .
C84 C -0.0502(3) 0.7710(2) 0.13171(19) 0.0227(12) Uani 1 1 d . . . . .
H84A H -0.0221 0.8042 0.1228 0.027 Uiso 1 1 calc R U . . .
C86 C 0.0157(3) 0.9103(2) 0.2563(2) 0.0328(14) Uani 1 1 d . . . . .
H86A H 0.0104 0.9498 0.2817 0.049 Uiso 1 1 calc R U . . .
H86B H 0.0404 0.9171 0.2272 0.049 Uiso 1 1 calc R U . . .
H86C H 0.0524 0.8950 0.2742 0.049 Uiso 1 1 calc R U . . .
C87 C -0.1392(4) 0.8365(3) 0.2841(2) 0.0409(15) Uani 1 1 d . . . . .
H87A H -0.1365 0.8763 0.3128 0.061 Uiso 1 1 calc R U . . .
H87B H -0.1083 0.8142 0.2977 0.061 Uiso 1 1 calc R U . . .
H87C H -0.1985 0.8110 0.2703 0.061 Uiso 1 1 calc R U . . .
C88 C -0.1574(4) 0.8879(3) 0.2015(2) 0.0354(14) Uani 1 1 d . . . . .
H88A H -0.1551 0.9288 0.2284 0.053 Uiso 1 1 calc R U . . .
H88B H -0.2161 0.8608 0.1903 0.053 Uiso 1 1 calc R U . . .
H88C H -0.1363 0.8931 0.1709 0.053 Uiso 1 1 calc R U . . .
C93 C 0.2062(3) 0.7783(2) 0.15015(19) 0.0248(12) Uani 1 1 d . . . . .
C89 C 0.1464(3) 0.7356(2) 0.10417(19) 0.0243(12) Uani 1 1 d . . . . .
H89A H 0.1189 0.7465 0.0794 0.029 Uiso 1 1 calc R U . . .
C90 C 0.1339(3) 0.6745(2) 0.10077(19) 0.0268(12) Uani 1 1 d . . . . .
H90A H 0.0964 0.6374 0.0739 0.032 Uiso 1 1 calc R U . . .
C91 C 0.1876(3) 0.6784(3) 0.14473(19) 0.0261(12) Uani 1 1 d . . . . .
H91A H 0.1926 0.6444 0.1527 0.031 Uiso 1 1 calc R U . . .
C92 C 0.2317(3) 0.7414(3) 0.1744(2) 0.0265(13) Uani 1 1 d . . . . .
H92A H 0.2725 0.7571 0.2058 0.032 Uiso 1 1 calc R U . . .
C94 C 0.2569(3) 0.9052(2) 0.2448(2) 0.0328(13) Uani 1 1 d . . . . .
H94A H 0.2892 0.9492 0.2564 0.049 Uiso 1 1 calc R U . . .
H94B H 0.2853 0.8859 0.2633 0.049 Uiso 1 1 calc R U . . .
H94C H 0.1998 0.9021 0.2528 0.049 Uiso 1 1 calc R U . . .
C95 C 0.3602(3) 0.8843(3) 0.1597(2) 0.0424(16) Uani 1 1 d . . . . .
H95A H 0.3825 0.9297 0.1717 0.064 Uiso 1 1 calc R U . . .
H95B H 0.3603 0.8641 0.1218 0.064 Uiso 1 1 calc R U . . .
H95C H 0.3957 0.8699 0.1793 0.064 Uiso 1 1 calc R U . . .
C96 C 0.1841(4) 0.8916(3) 0.1344(2) 0.0448(16) Uani 1 1 d . . . . .
H96A H 0.2080 0.9368 0.1457 0.067 Uiso 1 1 calc R U . . .
H96B H 0.1262 0.8823 0.1413 0.067 Uiso 1 1 calc R U . . .
H96C H 0.1833 0.8704 0.0964 0.067 Uiso 1 1 calc R U . . .
Eu5 Eu 0.01590(2) 0.74354(2) 0.52360(2) 0.01591(6) Uani 1 1 d . . . . .
O7 O 0.0850(2) 0.85882(16) 0.58606(14) 0.0313(9) Uani 1 1 d . . . . .
O1 O 0.1653(2) 0.73454(15) 0.49932(12) 0.0220(8) Uani 1 1 d . . . . .
O2 O 0.0795(2) 0.78220(16) 0.45249(12) 0.0222(8) Uani 1 1 d . . . . .
O3 O -0.0038(2) 0.62463(15) 0.50113(13) 0.0245(8) Uani 1 1 d . . . . .
O4 O -0.0877(2) 0.66267(15) 0.43578(13) 0.0245(8) Uani 1 1 d . . . . .
O5 O -0.0285(2) 0.73525(17) 0.61145(12) 0.0248(8) Uani 1 1 d . . . . .
O6 O -0.1297(2) 0.76123(16) 0.55224(12) 0.0216(8) Uani 1 1 d . . . . .
N1 N 0.1222(2) 0.71195(19) 0.58820(16) 0.0224(10) Uani 1 1 d . . . . .
N2 N -0.0820(3) 0.78830(19) 0.46529(15) 0.0214(9) Uani 1 1 d . . . . .
C97 C 0.2102(3) 0.7337(3) 0.5816(2) 0.0263(12) Uani 1 1 d . . . . .
H97A H 0.2467 0.7183 0.6001 0.032 Uiso 1 1 calc R U . . .
H97B H 0.2301 0.7799 0.5981 0.032 Uiso 1 1 calc R U . . .
C98 C 0.2182(3) 0.7111(2) 0.5243(2) 0.0242(12) Uani 1 1 d . . . . .
H98A H 0.2777 0.7267 0.5209 0.029 Uiso 1 1 calc R U . . .
H98B H 0.2003 0.6649 0.5075 0.029 Uiso 1 1 calc R U . . .
C99 C 0.1674(3) 0.7170(2) 0.44405(19) 0.0256(12) Uani 1 1 d . . . . .
H99A H 0.1237 0.6767 0.4228 0.031 Uiso 1 1 calc R U . . .
H99B H 0.2235 0.7123 0.4369 0.031 Uiso 1 1 calc R U . . .
C100 C 0.1509(3) 0.7677(2) 0.43001(19) 0.0231(12) Uani 1 1 d . . . . .
H10A H 0.2010 0.8051 0.4445 0.028 Uiso 1 1 calc R U . . .
H10B H 0.1384 0.7534 0.3911 0.028 Uiso 1 1 calc R U . . .
C101 C 0.0473(3) 0.8193(3) 0.4304(2) 0.0291(13) Uani 1 1 d . . . . .
H10C H 0.0231 0.7943 0.3923 0.035 Uiso 1 1 calc R U . . .
H10D H 0.0936 0.8562 0.4338 0.035 Uiso 1 1 calc R U . . .
C102 C -0.0201(3) 0.8401(2) 0.4599(2) 0.0262(12) Uani 1 1 d . . . . .
H10E H 0.0071 0.8728 0.4956 0.031 Uiso 1 1 calc R U . . .
H10F H -0.0501 0.8587 0.4409 0.031 Uiso 1 1 calc R U . . .
C103 C 0.0968(3) 0.6445(3) 0.5761(2) 0.0317(13) Uani 1 1 d . . . . .
H10G H 0.1026 0.6391 0.6097 0.038 Uiso 1 1 calc R U . . .
H10H H 0.1362 0.6256 0.5551 0.038 Uiso 1 1 calc R U . . .
C104 C 0.0072(3) 0.6093(2) 0.5459(2) 0.0293(13) Uani 1 1 d . . . . .
H10I H -0.0024 0.5638 0.5339 0.035 Uiso 1 1 calc R U . . .
H10J H -0.0338 0.6215 0.5689 0.035 Uiso 1 1 calc R U . . .
C105 C -0.0780(3) 0.5819(2) 0.4632(2) 0.0305(13) Uani 1 1 d . . . . .
H10K H -0.1292 0.5844 0.4791 0.037 Uiso 1 1 calc R U . . .
H10L H -0.0751 0.5385 0.4516 0.037 Uiso 1 1 calc R U . . .
C106 C -0.0811(3) 0.6001(2) 0.4169(2) 0.0305(13) Uani 1 1 d . . . . .
H10M H -0.0292 0.5985 0.4016 0.037 Uiso 1 1 calc R U . . .
H10N H -0.1305 0.5710 0.3890 0.037 Uiso 1 1 calc R U . . .
C107 C -0.0936(3) 0.6840(2) 0.39417(19) 0.0274(13) Uani 1 1 d . . . . .
H10O H -0.1318 0.6502 0.3620 0.033 Uiso 1 1 calc R U . . .
H10P H -0.0371 0.6964 0.3853 0.033 Uiso 1 1 calc R U . . .
C108 C -0.1279(3) 0.7395(2) 0.41330(19) 0.0265(12) Uani 1 1 d . . . . .
H10Q H -0.1250 0.7582 0.3869 0.032 Uiso 1 1 calc R U . . .
H10R H -0.1881 0.7247 0.4155 0.032 Uiso 1 1 calc R U . . .
C109 C 0.1152(3) 0.7495(3) 0.64297(19) 0.0285(13) Uani 1 1 d . . . . .
H10S H 0.1350 0.7943 0.6498 0.034 Uiso 1 1 calc R U . . .
H10T H 0.1528 0.7423 0.6679 0.034 Uiso 1 1 calc R U . . .
C110 C 0.0265(3) 0.7340(3) 0.6535(2) 0.0329(14) Uani 1 1 d . . . . .
H11A H 0.0098 0.6921 0.6542 0.039 Uiso 1 1 calc R U . . .
H11B H 0.0228 0.7651 0.6881 0.039 Uiso 1 1 calc R U . . .
C111 C -0.1105(3) 0.7347(3) 0.6246(2) 0.0282(13) Uani 1 1 d . . . . .
H11C H -0.1082 0.7759 0.6519 0.034 Uiso 1 1 calc R U . . .
H11D H -0.1302 0.7027 0.6387 0.034 Uiso 1 1 calc R U . . .
C112 C -0.1695(3) 0.7201(2) 0.57515(19) 0.0234(12) Uani 1 1 d . . . . .
H11E H -0.1801 0.6760 0.5503 0.028 Uiso 1 1 calc R U . . .
H11F H -0.2242 0.7266 0.5835 0.028 Uiso 1 1 calc R U . . .
C113 C -0.1906(3) 0.7692(2) 0.51768(19) 0.0245(12) Uani 1 1 d . . . . .
H11G H -0.2325 0.7861 0.5375 0.029 Uiso 1 1 calc R U . . .
H11H H -0.2210 0.7285 0.4882 0.029 Uiso 1 1 calc R U . . .
C114 C -0.1431(3) 0.8138(2) 0.4966(2) 0.0262(12) Uani 1 1 d . . . . .
H11I H -0.1836 0.8218 0.4739 0.031 Uiso 1 1 calc R U . . .
H11J H -0.1125 0.8540 0.5264 0.031 Uiso 1 1 calc R U . . .
C115 C 0.0485(4) 0.8908(3) 0.6302(2) 0.0453(17) Uani 1 1 d . . . . .
H11K H 0.0578 0.8772 0.6592 0.054 Uiso 1 1 calc R U . . .
H11L H -0.0131 0.8811 0.6190 0.054 Uiso 1 1 calc R U . . .
C116 C 0.0900(5) 0.9583(3) 0.6485(3) 0.061(2) Uani 1 1 d . . . . .
H11M H 0.1328 0.9739 0.6810 0.073 Uiso 1 1 calc R U . . .
H11N H 0.0480 0.9817 0.6559 0.073 Uiso 1 1 calc R U . . .
C117 C 0.1318(4) 0.9651(3) 0.6028(2) 0.0471(17) Uani 1 1 d . . . . .
H11O H 0.0920 0.9680 0.5761 0.057 Uiso 1 1 calc R U . . .
H11P H 0.1827 1.0020 0.6155 0.057 Uiso 1 1 calc R U . . .
C118 C 0.1546(3) 0.9047(2) 0.5811(2) 0.0350(14) Uani 1 1 d . . . . .
H11Q H 0.1607 0.8932 0.5436 0.042 Uiso 1 1 calc R U . . .
H11R H 0.2083 0.9085 0.6019 0.042 Uiso 1 1 calc R U . . .
Eu6 Eu 0.53192(2) 0.73634(2) 0.02204(2) 0.01603(6) Uani 1 1 d . . . . .
O8 O 0.6843(2) 0.73490(16) -0.00098(13) 0.0237(8) Uani 1 1 d . . . . .
O9 O 0.5955(2) 0.78349(15) -0.04479(12) 0.0205(8) Uani 1 1 d . . . . .
O10 O 0.5165(2) 0.61779(16) -0.00410(14) 0.0329(9) Uani 1 1 d . . . . .
O11 O 0.4310(2) 0.65644(15) -0.06740(12) 0.0248(8) Uani 1 1 d . . . . .
O12 O 0.4874(2) 0.72116(17) 0.10774(13) 0.0283(9) Uani 1 1 d . . . . .
O13 O 0.3834(2) 0.74638(17) 0.04972(13) 0.0275(9) Uani 1 1 d . . . . .
O14 O 0.6015(2) 0.84966(16) 0.08776(13) 0.0273(8) Uani 1 1 d . . . . .
N3 N 0.6399(3) 0.7033(2) 0.08452(16) 0.0265(10) Uani 1 1 d . . . . .
N4 N 0.4319(2) 0.78166(19) -0.03331(15) 0.0216(10) Uani 1 1 d . . . . .
C119 C 0.7277(3) 0.7266(3) 0.0785(2) 0.0301(13) Uani 1 1 d . . . . .
H11S H 0.7645 0.7099 0.0954 0.036 Uiso 1 1 calc R U . . .
H11T H 0.7473 0.7727 0.0967 0.036 Uiso 1 1 calc R U . . .
C120 C 0.7352(3) 0.7074(3) 0.0212(2) 0.0321(13) Uani 1 1 d . . . . .
H12A H 0.7949 0.7223 0.0180 0.038 Uiso 1 1 calc R U . . .
H12B H 0.7151 0.6613 0.0023 0.038 Uiso 1 1 calc R U . . .
C121 C 0.6870(3) 0.7209(2) -0.05554(19) 0.0247(12) Uani 1 1 d . . . . .
H12C H 0.6443 0.6805 -0.0781 0.030 Uiso 1 1 calc R U . . .
H12D H 0.7435 0.7178 -0.0629 0.030 Uiso 1 1 calc R U . . .
C122 C 0.6686(3) 0.7725(2) -0.06691(19) 0.0253(12) Uani 1 1 d . . . . .
H12E H 0.7175 0.8107 -0.0507 0.030 Uiso 1 1 calc R U . . .
H12F H 0.6573 0.7605 -0.1056 0.030 Uiso 1 1 calc R U . . .
C123 C 0.5602(3) 0.8205(2) -0.0650(2) 0.0266(12) Uani 1 1 d . . . . .
H12G H 0.5373 0.7969 -0.1033 0.032 Uiso 1 1 calc R U . . .
H12H H 0.6045 0.8592 -0.0599 0.032 Uiso 1 1 calc R U . . .
C124 C 0.4909(3) 0.8365(2) -0.0358(2) 0.0275(13) Uani 1 1 d . . . . .
H12I H 0.5163 0.8679 0.0007 0.033 Uiso 1 1 calc R U . . .
H12J H 0.4593 0.8554 -0.0535 0.033 Uiso 1 1 calc R U . . .
C125 C 0.6159(4) 0.6355(3) 0.0702(2) 0.0407(15) Uani 1 1 d . . . . .
H12K H 0.6221 0.6283 0.1030 0.049 Uiso 1 1 calc R U . . .
H12L H 0.6557 0.6179 0.0486 0.049 Uiso 1 1 calc R U . . .
C126 C 0.5267(4) 0.6007(3) 0.0398(2) 0.0411(16) Uani 1 1 d . . . . .
H12M H 0.5171 0.5551 0.0268 0.049 Uiso 1 1 calc R U . . .
H12N H 0.4855 0.6121 0.0629 0.049 Uiso 1 1 calc R U . . .
C127 C 0.4468(4) 0.5737(3) -0.0445(2) 0.0439(17) Uani 1 1 d . . . . .
H12O H 0.3934 0.5714 -0.0304 0.053 Uiso 1 1 calc R U . . .
H12P H 0.4547 0.5317 -0.0578 0.053 Uiso 1 1 calc R U . . .
C128 C 0.4437(4) 0.5962(2) -0.0883(2) 0.0381(15) Uani 1 1 d . . . . .
H12Q H 0.4974 0.5988 -0.1020 0.046 Uiso 1 1 calc R U . . .
H12R H 0.3969 0.5666 -0.1178 0.046 Uiso 1 1 calc R U . . .
C129 C 0.4253(3) 0.6807(2) -0.10736(18) 0.0249(12) Uani 1 1 d . . . . .
H12S H 0.3890 0.6476 -0.1406 0.030 Uiso 1 1 calc R U . . .
H12T H 0.4822 0.6957 -0.1148 0.030 Uiso 1 1 calc R U . . .
C130 C 0.3880(3) 0.7337(2) -0.08682(19) 0.0259(12) Uani 1 1 d . . . . .
H13A H 0.3899 0.7540 -0.1119 0.031 Uiso 1 1 calc R U . . .
H13B H 0.3278 0.7166 -0.0855 0.031 Uiso 1 1 calc R U . . .
C131 C 0.6322(3) 0.7388(3) 0.13958(19) 0.0308(13) Uani 1 1 d . . . . .
H13C H 0.6505 0.7840 0.1474 0.037 Uiso 1 1 calc R U . . .
H13D H 0.6707 0.7315 0.1640 0.037 Uiso 1 1 calc R U . . .
C132 C 0.5435(3) 0.7210(3) 0.1497(2) 0.0351(14) Uani 1 1 d . . . . .
H13E H 0.5289 0.6790 0.1502 0.042 Uiso 1 1 calc R U . . .
H13F H 0.5386 0.7514 0.1843 0.042 Uiso 1 1 calc R U . . .
C133 C 0.4039(3) 0.7161(3) 0.1197(2) 0.0345(14) Uani 1 1 d . . . . .
H13G H 0.4031 0.7556 0.1482 0.041 Uiso 1 1 calc R U . . .
H13H H 0.3862 0.6821 0.1320 0.041 Uiso 1 1 calc R U . . .
C134 C 0.3450(3) 0.7023(3) 0.0704(2) 0.0341(14) Uani 1 1 d . . . . .
H13I H 0.3367 0.6591 0.0444 0.041 Uiso 1 1 calc R U . . .
H13J H 0.2893 0.7067 0.0787 0.041 Uiso 1 1 calc R U . . .
C135 C 0.3216(3) 0.7546(3) 0.0162(2) 0.0303(13) Uani 1 1 d . . . . .
H13K H 0.2784 0.7691 0.0362 0.036 Uiso 1 1 calc R U . . .
H13L H 0.2931 0.7147 -0.0145 0.036 Uiso 1 1 calc R U . . .
C136 C 0.3677(3) 0.8025(3) -0.0022(2) 0.0278(13) Uani 1 1 d . . . . .
H13M H 0.3265 0.8107 -0.0243 0.033 Uiso 1 1 calc R U . . .
H13N H 0.3959 0.8421 0.0289 0.033 Uiso 1 1 calc R U . . .
C137 C 0.6712(3) 0.8961(2) 0.0839(2) 0.0332(14) Uani 1 1 d . . . . .
H13O H 0.6763 0.8864 0.0465 0.040 Uiso 1 1 calc R U . . .
H13P H 0.7249 0.8981 0.1034 0.040 Uiso 1 1 calc R U . . .
C138 C 0.6507(4) 0.9569(3) 0.1085(3) 0.0565(19) Uani 1 1 d . . . . .
H13W H 0.6071 0.9604 0.0845 0.068 Uiso 0.5 1 calc R U P A 1
H13X H 0.7017 0.9934 0.1193 0.068 Uiso 0.5 1 calc R U P A 1
H13U H 0.6303 0.9691 0.0807 0.068 Uiso 0.5 1 calc R U P B 2
H13V H 0.7014 0.9905 0.1320 0.068 Uiso 0.5 1 calc R U P B 2
C140 C 0.5683(4) 0.8804(3) 0.1331(2) 0.0466(17) Uani 1 1 d . . . . .
H14J H 0.5745 0.8629 0.1597 0.056 Uiso 0.5 1 calc R U P C 1
H14K H 0.5074 0.8747 0.1228 0.056 Uiso 0.5 1 calc R U P C 1
H14H H 0.5971 0.8790 0.1649 0.056 Uiso 0.5 1 calc R U P D 2
H14I H 0.5070 0.8594 0.1279 0.056 Uiso 0.5 1 calc R U P D 2
C139 C 0.6173(15) 0.9491(11) 0.1559(8) 0.046(3) Uani 0.51(2) 1 d . . P E 1
H13Q H 0.6641 0.9595 0.1851 0.055 Uiso 0.51(2) 1 calc R U P E 1
H13R H 0.5801 0.9756 0.1692 0.055 Uiso 0.51(2) 1 calc R U P E 1
C141 C 0.5823(15) 0.9453(12) 0.1399(9) 0.046(3) Uani 0.49(2) 1 d . . P E 2
H14D H 0.6010 0.9741 0.1778 0.055 Uiso 0.49(2) 1 calc R U P E 2
H14E H 0.5299 0.9512 0.1260 0.055 Uiso 0.49(2) 1 calc R U P E 2
O1S O 0.0812(4) 0.9894(3) 0.4626(3) 0.142(3) Uani 1 1 d . . . . .
C1S C 0.0748(4) 0.9598(3) 0.4079(2) 0.0439(16) Uani 1 1 d . . . . .
H1SA H 0.0465 0.9803 0.3899 0.053 Uiso 1 1 calc R U . . .
H1SB H 0.0408 0.9154 0.3949 0.053 Uiso 1 1 calc R U . . .
C2S C 0.1602(4) 0.9643(3) 0.3963(2) 0.0475(17) Uani 1 1 d . . . . .
H2SA H 0.1658 0.9726 0.3641 0.057 Uiso 1 1 calc R U . . .
H2SB H 0.1744 0.9254 0.3912 0.057 Uiso 1 1 calc R U . . .
C3S C 0.2146(4) 1.0171(3) 0.4434(2) 0.0450(16) Uani 1 1 d . . . . .
H3SA H 0.2199 1.0572 0.4403 0.054 Uiso 1 1 calc R U . . .
H3SB H 0.2717 1.0125 0.4489 0.054 Uiso 1 1 calc R U . . .
C4S C 0.1691(4) 1.0133(3) 0.4876(2) 0.059(2) Uani 1 1 d . . . . .
H4SA H 0.1852 0.9846 0.5015 0.071 Uiso 1 1 calc R U . . .
H4SB H 0.1813 1.0550 0.5170 0.071 Uiso 1 1 calc R U . . .
O2S O 0.6047(4) 0.9789(3) 0.9865(2) 0.0835(17) Uani 1 1 d . . . . .
C5S C 0.6913(5) 0.9950(4) 0.9894(3) 0.069(2) Uani 1 1 d . . . . .
H5SA H 0.7149 0.9656 0.9984 0.082 Uiso 1 1 calc R U . . .
H5SB H 0.7186 1.0378 1.0168 0.082 Uiso 1 1 calc R U . . .
C6S C 0.7060(5) 0.9918(4) 0.9359(3) 0.069(2) Uani 1 1 d . . . . .
H6SA H 0.7595 1.0230 0.9386 0.083 Uiso 1 1 calc R U . . .
H6SB H 0.7077 0.9496 0.9126 0.083 Uiso 1 1 calc R U . . .
C7S C 0.6348(6) 1.0055(6) 0.9169(4) 0.128(4) Uani 1 1 d . . . . .
H7SA H 0.6175 0.9812 0.8782 0.153 Uiso 1 1 calc R U . . .
H7SB H 0.6500 1.0505 0.9240 0.153 Uiso 1 1 calc R U . . .
C8S C 0.5657(6) 0.9902(5) 0.9427(5) 0.127(5) Uani 1 1 d . . . . .
H8SA H 0.5207 0.9523 0.9181 0.152 Uiso 1 1 calc R U . . .
H8SB H 0.5412 1.0252 0.9565 0.152 Uiso 1 1 calc R U . . .
O3S O 0.2369(3) 0.5322(2) 0.65218(16) 0.0506(12) Uani 1 1 d . . . . .
C9S C 0.1897(4) 0.5752(3) 0.6605(3) 0.0452(16) Uani 1 1 d . . . . .
H9SA H 0.1299 0.5528 0.6431 0.054 Uiso 1 1 calc R U . . .
H9SB H 0.2127 0.6055 0.6452 0.054 Uiso 1 1 calc R U . . .
C10S C 0.1957(4) 0.6087(3) 0.7191(3) 0.0544(19) Uani 1 1 d . . . . .
H10U H 0.1439 0.5916 0.7308 0.065 Uiso 1 1 calc R U . . .
H10V H 0.2056 0.6541 0.7296 0.065 Uiso 1 1 calc R U . . .
C11S C 0.2710(4) 0.5954(3) 0.7409(3) 0.062(2) Uani 1 1 d . . . . .
H11U H 0.3246 0.6263 0.7430 0.074 Uiso 1 1 calc R U . . .
H11V H 0.2672 0.5957 0.7765 0.074 Uiso 1 1 calc R U . . .
C12S C 0.2646(4) 0.5323(3) 0.7017(2) 0.0469(17) Uani 1 1 d . . . . .
H12U H 0.3203 0.5244 0.7028 0.056 Uiso 1 1 calc R U . . .
H12V H 0.2235 0.4999 0.7085 0.056 Uiso 1 1 calc R U . . .
O4S O 0.3657(3) 0.4387(2) 0.84158(18) 0.0528(12) Uani 1 1 d . . . . .
C13S C 0.2834(3) 0.4371(3) 0.8492(2) 0.0415(16) Uani 1 1 d . . . . .
H13S H 0.2831 0.4752 0.8797 0.050 Uiso 1 1 calc R U . . .
H13T H 0.2563 0.4001 0.8562 0.050 Uiso 1 1 calc R U . . .
C14S C 0.2380(4) 0.4335(4) 0.7997(3) 0.064(2) Uani 1 1 d . . . . .
H14F H 0.2453 0.4758 0.8006 0.076 Uiso 1 1 calc R U . . .
H14G H 0.1769 0.4119 0.7941 0.076 Uiso 1 1 calc R U . . .
C15S C 0.2781(5) 0.3970(4) 0.7575(3) 0.068(2) Uani 1 1 d . . . . .
H15D H 0.2406 0.3538 0.7372 0.082 Uiso 1 1 calc R U . . .
H15E H 0.2920 0.4173 0.7328 0.082 Uiso 1 1 calc R U . . .
C16S C 0.3562(5) 0.3974(4) 0.7877(3) 0.076(3) Uani 1 1 d . . . . .
H16D H 0.3518 0.3547 0.7850 0.091 Uiso 1 1 calc R U . . .
H16E H 0.4060 0.4115 0.7729 0.091 Uiso 1 1 calc R U . . .
O5S O 0.9659(3) 0.51422(19) 0.61308(17) 0.0509(12) Uani 1 1 d . . . . .
C17S C 0.9462(5) 0.5472(3) 0.6630(3) 0.064(2) Uani 1 1 d . . . . .
H17A H 0.9660 0.5927 0.6724 0.077 Uiso 1 1 calc R U . . .
H17B H 0.9750 0.5387 0.6908 0.077 Uiso 1 1 calc R U . . .
C18S C 0.8534(5) 0.5265(3) 0.6596(3) 0.071(2) Uani 1 1 d . . . . .
H18A H 0.8264 0.5552 0.6518 0.085 Uiso 1 1 calc R U . . .
H18B H 0.8389 0.5238 0.6928 0.085 Uiso 1 1 calc R U . . .
C19S C 0.8272(4) 0.4634(3) 0.6147(3) 0.062(2) Uani 1 1 d . . . . .
H19A H 0.7686 0.4530 0.5963 0.074 Uiso 1 1 calc R U . . .
H19B H 0.8312 0.4306 0.6272 0.074 Uiso 1 1 calc R U . . .
C20S C 0.8899(4) 0.4705(3) 0.5793(2) 0.0437(16) Uani 1 1 d . . . . .
H20A H 0.8993 0.4299 0.5590 0.052 Uiso 1 1 calc R U . . .
H20B H 0.8690 0.4860 0.5540 0.052 Uiso 1 1 calc R U . . .
O6S O 0.7610(2) 0.53265(19) 0.52043(16) 0.0490(12) Uani 1 1 d . . . . .
C21S C 0.7035(4) 0.5543(4) 0.5518(3) 0.087(3) Uani 1 1 d . . . . .
H21A H 0.7160 0.5530 0.5868 0.104 Uiso 1 1 calc R U . . .
H21B H 0.7096 0.5982 0.5577 0.104 Uiso 1 1 calc R U . . .
C22S C 0.6219(5) 0.5181(4) 0.5276(3) 0.104(4) Uani 1 1 d . . . . .
H22D H 0.5891 0.5441 0.5204 0.124 Uiso 1 1 calc R U . . .
H22E H 0.5943 0.5003 0.5512 0.124 Uiso 1 1 calc R U . . .
C23S C 0.6232(4) 0.4682(3) 0.4784(3) 0.059(2) Uani 1 1 d . . . . .
H23D H 0.5934 0.4715 0.4478 0.071 Uiso 1 1 calc R U . . .
H23E H 0.5960 0.4268 0.4784 0.071 Uiso 1 1 calc R U . . .
C24S C 0.7147(4) 0.4770(3) 0.4760(2) 0.0486(17) Uani 1 1 d . . . . .
H24D H 0.7309 0.4408 0.4773 0.058 Uiso 1 1 calc R U . . .
H24E H 0.7266 0.4808 0.4427 0.058 Uiso 1 1 calc R U . . .
O7S O 0.3798(3) 0.4644(3) 0.1112(2) 0.0793(17) Uani 1 1 d . . . . .
C25S C 0.3099(5) 0.4399(3) 0.1302(3) 0.0563(19) Uani 1 1 d . . . . .
H25A H 0.3231 0.4117 0.1458 0.068 Uiso 1 1 calc R U . . .
H25B H 0.2610 0.4153 0.1007 0.068 Uiso 1 1 calc R U . . .
C26S C 0.2889(7) 0.4913(4) 0.1704(3) 0.095(3) Uani 1 1 d . . . . .
H26A H 0.2446 0.5037 0.1549 0.114 Uiso 1 1 calc R U . . .
H26B H 0.2699 0.4802 0.1995 0.114 Uiso 1 1 calc R U . . .
C27S C 0.3643(7) 0.5372(5) 0.1874(6) 0.173(8) Uani 1 1 d . . . . .
H27A H 0.3988 0.5336 0.2161 0.207 Uiso 1 1 calc R U . . .
H27B H 0.3546 0.5786 0.2015 0.207 Uiso 1 1 calc R U . . .
C28S C 0.4107(7) 0.5307(6) 0.1410(6) 0.164(6) Uani 1 1 d . . . . .
H28A H 0.3949 0.5536 0.1207 0.197 Uiso 1 1 calc R U . . .
H28B H 0.4728 0.5451 0.1528 0.197 Uiso 1 1 calc R U . . .
O8S O 0.2564(4) 0.5166(3) -0.0097(3) 0.089(2) Uani 1 1 d . . . . .
C29S C 0.1766(6) 0.5259(4) -0.0179(4) 0.096(3) Uani 1 1 d . . . . .
H29A H 0.1568 0.5133 -0.0561 0.115 Uiso 1 1 calc R U . . .
H29B H 0.1807 0.5705 0.0012 0.115 Uiso 1 1 calc R U . . .
C30S C 0.1178(5) 0.4878(4) 0.0022(4) 0.088(3) Uani 1 1 d . . . . .
H30D H 0.0900 0.5135 0.0284 0.105 Uiso 1 1 calc R U . . .
H30E H 0.0738 0.4539 -0.0270 0.105 Uiso 1 1 calc R U . . .
C31S C 0.1704(6) 0.4624(5) 0.0267(4) 0.103(3) Uani 1 1 d . . . . .
H31D H 0.1736 0.4799 0.0656 0.124 Uiso 1 1 calc R U . . .
H31E H 0.1475 0.4163 0.0126 0.124 Uiso 1 1 calc R U . . .
C32S C 0.2504(6) 0.4800(7) 0.0140(5) 0.165(7) Uani 1 1 d . . . . .
H32D H 0.2932 0.5009 0.0470 0.198 Uiso 1 1 calc R U . . .
H32E H 0.2636 0.4420 -0.0088 0.198 Uiso 1 1 calc R U . . .

loop_
_atom_site_aniso_label
_atom_site_aniso_U_11
_atom_site_aniso_U_22
_atom_site_aniso_U_33
_atom_site_aniso_U_23
_atom_site_aniso_U_13
_atom_site_aniso_U_12
Eu1 0.01391(14) 0.02731(14) 0.01387(13) 0.00832(11) 0.00207(10) 0.00729(11)
Si1 0.0209(8) 0.0216(7) 0.0217(7) 0.0093(6) 0.0014(6) 0.0070(6)
Si2 0.0585(12) 0.0313(9) 0.0219(8) 0.0122(7) 0.0016(8) 0.0219(8)
Si3 0.0267(8) 0.0260(8) 0.0196(7) 0.0095(6) 0.0083(6) 0.0112(7)
C5 0.012(3) 0.021(3) 0.019(3) 0.006(2) -0.003(2) 0.004(2)
C1 0.015(3) 0.029(3) 0.017(3) 0.011(2) 0.002(2) 0.007(2)
C2 0.014(3) 0.029(3) 0.028(3) 0.014(2) -0.004(2) 0.001(2)
C3 0.017(3) 0.017(3) 0.025(3) 0.004(2) -0.003(2) 0.005(2)
C4 0.017(3) 0.030(3) 0.016(3) 0.008(2) 0.003(2) 0.008(2)
C6 0.030(3) 0.026(3) 0.045(4) 0.016(3) 0.007(3) 0.009(3)
C7 0.029(3) 0.024(3) 0.022(3) 0.005(2) 0.002(2) 0.008(2)
C8 0.037(3) 0.031(3) 0.026(3) 0.015(3) 0.006(3) 0.010(3)
C13 0.026(3) 0.030(3) 0.017(3) 0.012(2) 0.008(2) 0.013(3)
C9 0.022(3) 0.045(3) 0.021(3) 0.016(3) 0.007(2) 0.019(3)
C10 0.024(3) 0.031(3) 0.015(3) 0.009(2) 0.001(2) -0.002(2)
C11 0.026(3) 0.035(3) 0.013(3) 0.008(2) 0.007(2) 0.013(3)
C12 0.020(3) 0.034(3) 0.015(3) 0.015(2) 0.004(2) 0.008(2)
C14 0.079(5) 0.037(4) 0.034(4) 0.006(3) 0.000(3) 0.027(4)
C15 0.106(7) 0.065(5) 0.092(7) 0.011(5) -0.018(5) 0.061(5)
C16 0.126(7) 0.041(4) 0.045(4) 0.019(4) 0.024(5) 0.007(5)
C21 0.016(3) 0.030(3) 0.017(3) 0.011(2) 0.006(2) 0.009(2)
C17 0.016(3) 0.030(3) 0.022(3) 0.012(2) 0.012(2) 0.008(2)
C18 0.013(3) 0.027(3) 0.029(3) 0.007(2) 0.010(2) 0.002(2)
C19 0.015(3) 0.039(3) 0.015(3) -0.002(2) 0.002(2) 0.002(2)
C20 0.015(3) 0.034(3) 0.024(3) 0.012(2) 0.007(2) 0.008(2)
C22 0.035(3) 0.028(3) 0.021(3) 0.003(2) 0.011(2) 0.013(3)
C23 0.034(3) 0.030(3) 0.024(3) 0.008(2) 0.006(2) 0.006(3)
C24 0.049(4) 0.032(3) 0.030(3) 0.014(3) 0.010(3) 0.017(3)
Eu2 0.01494(13) 0.02643(14) 0.01208(13) 0.00872(11) 0.00263(10) 0.00669(11)
Si4 0.0291(9) 0.0260(8) 0.0182(7) 0.0103(6) 0.0011(6) 0.0088(7)
Si5 0.0208(8) 0.0267(8) 0.0246(8) 0.0120(6) 0.0057(6) 0.0053(7)
Si6 0.0196(8) 0.0271(8) 0.0249(8) 0.0062(6) 0.0061(6) 0.0092(7)
C29 0.029(3) 0.030(3) 0.012(2) 0.011(2) 0.001(2) 0.005(3)
C25 0.021(3) 0.038(3) 0.018(3) 0.013(2) 0.007(2) 0.008(3)
C26 0.053(4) 0.028(3) 0.014(3) 0.010(2) 0.010(3) 0.017(3)
C27 0.043(4) 0.028(3) 0.009(3) 0.007(2) -0.002(2) 0.000(3)
C28 0.029(3) 0.034(3) 0.018(3) 0.014(2) 0.004(2) 0.007(3)
C30 0.033(3) 0.030(3) 0.025(3) 0.014(2) 0.004(2) 0.008(3)
C31 0.050(4) 0.026(3) 0.031(3) 0.015(3) 0.011(3) 0.017(3)
C32 0.035(4) 0.050(4) 0.031(3) 0.019(3) 0.001(3) 0.021(3)
C37 0.014(3) 0.030(3) 0.018(3) 0.012(2) 0.005(2) 0.008(2)
C33 0.017(3) 0.035(3) 0.015(3) 0.013(2) 0.005(2) 0.009(2)
C34 0.019(3) 0.025(3) 0.021(3) 0.006(2) 0.007(2) 0.004(2)
C35 0.021(3) 0.031(3) 0.024(3) 0.015(2) 0.007(2) 0.009(2)
C36 0.013(3) 0.037(3) 0.021(3) 0.015(2) 0.006(2) 0.008(2)
C38 0.038(4) 0.041(4) 0.042(4) 0.026(3) 0.007(3) 0.014(3)
C39 0.034(3) 0.035(3) 0.032(3) 0.012(3) 0.007(3) 0.012(3)
C40 0.027(3) 0.029(3) 0.042(4) 0.013(3) 0.011(3) 0.002(3)
C45 0.017(3) 0.030(3) 0.023(3) 0.014(2) 0.005(2) 0.007(2)
C41 0.014(3) 0.027(3) 0.025(3) 0.014(2) 0.002(2) 0.004(2)
C42 0.021(3) 0.024(3) 0.028(3) 0.008(2) -0.001(2) 0.007(2)
C43 0.017(3) 0.034(3) 0.020(3) 0.007(2) 0.000(2) 0.012(2)
C44 0.016(3) 0.029(3) 0.025(3) 0.012(2) 0.004(2) 0.009(2)
C46 0.033(3) 0.028(3) 0.039(3) 0.006(3) 0.003(3) 0.011(3)
C47 0.041(4) 0.046(4) 0.043(4) 0.014(3) 0.023(3) 0.018(3)
C48 0.033(3) 0.034(3) 0.039(4) 0.004(3) 0.003(3) 0.019(3)
Eu3 0.01492(13) 0.02605(14) 0.01363(12) 0.00824(11) 0.00222(10) 0.00744(11)
Si7 0.0260(8) 0.0227(8) 0.0222(8) 0.0095(6) -0.0003(6) 0.0079(7)
Si8 0.0239(8) 0.0242(8) 0.0209(7) 0.0099(6) 0.0073(6) 0.0072(7)
Si9 0.0334(9) 0.0328(9) 0.0276(8) 0.0171(7) 0.0005(7) 0.0096(7)
C53 0.014(3) 0.029(3) 0.020(3) 0.011(2) -0.004(2) 0.009(2)
C49 0.017(3) 0.030(3) 0.013(2) 0.005(2) 0.000(2) 0.010(2)
C50 0.019(3) 0.021(3) 0.026(3) 0.005(2) -0.005(2) 0.006(2)
C51 0.016(3) 0.030(3) 0.028(3) 0.019(2) 0.002(2) 0.005(2)
C52 0.020(3) 0.030(3) 0.023(3) 0.014(2) 0.007(2) 0.013(2)
C54 0.050(4) 0.032(3) 0.031(3) 0.018(3) 0.006(3) 0.009(3)
C55 0.032(3) 0.029(3) 0.027(3) 0.007(2) 0.005(3) 0.013(3)
C56 0.035(4) 0.025(3) 0.059(4) 0.014(3) 0.001(3) 0.013(3)
C61 0.015(3) 0.029(3) 0.017(3) 0.009(2) 0.004(2) 0.008(2)
C57 0.015(3) 0.026(3) 0.024(3) 0.009(2) 0.006(2) 0.005(2)
C58 0.023(3) 0.027(3) 0.035(3) 0.009(3) 0.013(3) 0.006(2)
C59 0.017(3) 0.035(3) 0.022(3) 0.002(2) 0.001(2) 0.000(2)
C60 0.015(3) 0.035(3) 0.023(3) 0.010(2) 0.006(2) 0.012(2)
C62 0.037(4) 0.033(3) 0.037(3) 0.004(3) 0.006(3) 0.006(3)
C63 0.053(4) 0.031(3) 0.042(4) 0.021(3) 0.009(3) 0.016(3)
C64 0.038(3) 0.024(3) 0.023(3) 0.006(2) 0.010(3) 0.008(3)
C69 0.025(3) 0.034(3) 0.020(3) 0.017(2) 0.002(2) 0.008(3)
C65 0.037(4) 0.046(4) 0.023(3) 0.019(3) -0.002(3) 0.010(3)
C66 0.040(4) 0.043(4) 0.019(3) 0.017(3) -0.003(3) 0.006(3)
C67 0.058(4) 0.033(3) 0.012(3) 0.010(2) 0.006(3) 0.015(3)
C68 0.032(3) 0.044(3) 0.013(3) 0.015(2) 0.009(2) 0.015(3)
C70 0.107(6) 0.032(4) 0.027(3) 0.009(3) -0.003(4) 0.022(4)
C71 0.051(5) 0.057(5) 0.125(8) 0.050(5) -0.012(5) 0.016(4)
C72 0.056(5) 0.058(5) 0.059(5) 0.016(4) 0.012(4) -0.008(4)
Eu4 0.01660(14) 0.03028(15) 0.01368(13) 0.01109(11) 0.00229(10) 0.00590(12)
Si10 0.0241(8) 0.0253(8) 0.0178(7) 0.0083(6) 0.0020(6) 0.0067(7)
Si11 0.0224(8) 0.0285(8) 0.0238(8) 0.0088(7) 0.0027(6) 0.0084(7)
Si12 0.0240(8) 0.0360(9) 0.0246(8) 0.0146(7) 0.0052(7) 0.0023(7)
C77 0.029(3) 0.026(3) 0.013(2) 0.010(2) 0.004(2) 0.009(2)
C73 0.022(3) 0.031(3) 0.016(3) 0.010(2) -0.002(2) 0.001(2)
C74 0.039(4) 0.025(3) 0.014(3) 0.006(2) 0.002(2) 0.001(3)
C75 0.053(4) 0.031(3) 0.010(2) 0.011(2) 0.010(2) 0.022(3)
C76 0.032(3) 0.032(3) 0.011(2) 0.011(2) 0.006(2) 0.010(3)
C78 0.033(3) 0.027(3) 0.024(3) 0.010(2) 0.001(2) 0.002(3)
C79 0.048(4) 0.031(3) 0.028(3) 0.015(3) 0.011(3) 0.014(3)
C80 0.031(3) 0.033(3) 0.046(4) 0.009(3) -0.004(3) 0.008(3)
C85 0.015(3) 0.029(3) 0.020(3) 0.013(2) -0.001(2) 0.005(2)
C81 0.014(3) 0.030(3) 0.029(3) 0.018(2) 0.003(2) 0.003(2)
C82 0.015(3) 0.029(3) 0.023(3) 0.008(2) -0.003(2) 0.005(2)
C83 0.022(3) 0.036(3) 0.021(3) 0.012(2) -0.003(2) 0.013(3)
C84 0.017(3) 0.027(3) 0.028(3) 0.016(2) 0.001(2) 0.005(2)
C86 0.030(3) 0.029(3) 0.031(3) 0.005(3) 0.003(3) 0.006(3)
C87 0.041(4) 0.049(4) 0.032(3) 0.012(3) 0.011(3) 0.017(3)
C88 0.040(4) 0.037(3) 0.030(3) 0.007(3) 0.004(3) 0.022(3)
C93 0.018(3) 0.039(3) 0.019(3) 0.015(2) 0.007(2) 0.004(2)
C89 0.015(3) 0.041(3) 0.022(3) 0.018(3) 0.006(2) 0.008(2)
C90 0.021(3) 0.033(3) 0.019(3) 0.006(2) 0.004(2) 0.001(2)
C91 0.019(3) 0.041(3) 0.026(3) 0.019(3) 0.009(2) 0.012(3)
C92 0.013(3) 0.051(4) 0.020(3) 0.020(3) 0.005(2) 0.006(3)
C94 0.028(3) 0.034(3) 0.036(3) 0.015(3) 0.012(3) 0.006(3)
C95 0.034(4) 0.047(4) 0.034(3) 0.011(3) 0.014(3) -0.002(3)
C96 0.045(4) 0.046(4) 0.046(4) 0.027(3) -0.002(3) 0.008(3)
Eu5 0.01217(13) 0.02429(14) 0.01211(12) 0.00800(11) 0.00242(10) 0.00585(11)
O7 0.028(2) 0.029(2) 0.026(2) 0.0010(17) 0.0068(17) 0.0054(18)
O1 0.0182(19) 0.034(2) 0.0185(18) 0.0119(16) 0.0071(15) 0.0136(16)
O2 0.023(2) 0.034(2) 0.0169(18) 0.0150(16) 0.0087(15) 0.0122(17)
O3 0.022(2) 0.027(2) 0.027(2) 0.0140(16) 0.0063(16) 0.0059(16)
O4 0.023(2) 0.027(2) 0.0210(19) 0.0078(16) 0.0011(15) 0.0072(16)
O5 0.0190(19) 0.049(2) 0.0154(18) 0.0184(17) 0.0060(15) 0.0159(18)
O6 0.0141(18) 0.036(2) 0.0197(18) 0.0154(16) 0.0040(15) 0.0096(16)
N1 0.017(2) 0.032(3) 0.021(2) 0.013(2) 0.0033(18) 0.008(2)
N2 0.021(2) 0.030(2) 0.017(2) 0.0108(19) 0.0037(18) 0.011(2)
C97 0.012(3) 0.040(3) 0.031(3) 0.019(3) 0.005(2) 0.008(2)
C98 0.009(3) 0.038(3) 0.031(3) 0.019(3) 0.004(2) 0.010(2)
C99 0.023(3) 0.029(3) 0.021(3) 0.005(2) 0.009(2) 0.007(2)
C100 0.015(3) 0.034(3) 0.020(3) 0.011(2) 0.009(2) 0.005(2)
C101 0.030(3) 0.041(3) 0.027(3) 0.023(3) 0.010(2) 0.012(3)
C102 0.029(3) 0.032(3) 0.021(3) 0.013(2) 0.007(2) 0.011(3)
C103 0.029(3) 0.042(4) 0.037(3) 0.027(3) 0.012(3) 0.015(3)
C104 0.033(3) 0.028(3) 0.038(3) 0.024(3) 0.010(3) 0.010(3)
C105 0.026(3) 0.018(3) 0.035(3) 0.005(2) 0.001(3) -0.003(2)
C106 0.027(3) 0.027(3) 0.028(3) 0.004(2) 0.000(2) 0.005(3)
C107 0.024(3) 0.038(3) 0.014(3) 0.009(2) -0.001(2) 0.003(3)
C108 0.016(3) 0.043(3) 0.020(3) 0.011(2) 0.005(2) 0.010(3)
C109 0.027(3) 0.046(3) 0.014(3) 0.013(2) 0.001(2) 0.014(3)
C110 0.028(3) 0.065(4) 0.022(3) 0.028(3) 0.005(2) 0.024(3)
C111 0.017(3) 0.048(4) 0.030(3) 0.024(3) 0.009(2) 0.013(3)
C112 0.014(3) 0.038(3) 0.025(3) 0.018(2) 0.008(2) 0.010(2)
C113 0.016(3) 0.041(3) 0.019(3) 0.012(2) 0.003(2) 0.013(2)
C114 0.022(3) 0.040(3) 0.024(3) 0.015(3) 0.005(2) 0.018(3)
C115 0.036(4) 0.048(4) 0.033(3) -0.003(3) 0.011(3) 0.010(3)
C116 0.069(5) 0.047(4) 0.052(4) 0.001(4) 0.024(4) 0.016(4)
C117 0.046(4) 0.033(4) 0.049(4) 0.006(3) 0.008(3) 0.005(3)
C118 0.021(3) 0.036(3) 0.034(3) 0.001(3) 0.006(3) 0.004(3)
Eu6 0.01431(13) 0.02268(14) 0.01258(12) 0.00891(10) 0.00220(10) 0.00538(11)
O8 0.022(2) 0.034(2) 0.0245(19) 0.0167(17) 0.0095(16) 0.0151(17)
O9 0.0169(19) 0.0284(19) 0.0208(18) 0.0132(16) 0.0061(15) 0.0085(16)
O10 0.050(3) 0.021(2) 0.024(2) 0.0120(16) -0.0039(18) 0.0020(18)
O11 0.030(2) 0.027(2) 0.0144(18) 0.0098(15) 0.0000(15) 0.0028(17)
O12 0.021(2) 0.049(2) 0.0186(19) 0.0200(18) 0.0034(15) 0.0066(18)
O13 0.0149(19) 0.048(2) 0.0231(19) 0.0171(18) 0.0062(15) 0.0092(17)
O14 0.025(2) 0.027(2) 0.0207(19) 0.0015(16) 0.0060(16) 0.0055(17)
N3 0.023(3) 0.033(3) 0.027(2) 0.016(2) -0.001(2) 0.010(2)
N4 0.018(2) 0.031(2) 0.016(2) 0.0098(19) 0.0004(18) 0.007(2)
C119 0.020(3) 0.045(4) 0.034(3) 0.023(3) -0.003(2) 0.016(3)
C120 0.027(3) 0.043(3) 0.042(3) 0.025(3) 0.008(3) 0.022(3)
C121 0.021(3) 0.036(3) 0.020(3) 0.010(2) 0.011(2) 0.013(3)
C122 0.020(3) 0.039(3) 0.019(3) 0.014(2) 0.010(2) 0.006(2)
C123 0.027(3) 0.035(3) 0.026(3) 0.020(3) 0.004(2) 0.010(3)
C124 0.034(3) 0.031(3) 0.025(3) 0.016(2) 0.005(2) 0.015(3)
C125 0.053(4) 0.037(4) 0.044(4) 0.030(3) 0.006(3) 0.013(3)
C126 0.060(4) 0.030(3) 0.034(3) 0.021(3) -0.006(3) 0.007(3)
C127 0.068(5) 0.023(3) 0.030(3) 0.013(3) -0.007(3) -0.003(3)
C128 0.057(4) 0.022(3) 0.022(3) 0.005(2) -0.004(3) -0.001(3)
C129 0.024(3) 0.034(3) 0.013(3) 0.007(2) 0.003(2) 0.009(3)
C130 0.022(3) 0.037(3) 0.019(3) 0.012(2) 0.000(2) 0.008(3)
C131 0.029(3) 0.045(4) 0.019(3) 0.017(3) -0.003(2) 0.007(3)
C132 0.038(4) 0.055(4) 0.017(3) 0.023(3) 0.000(2) 0.010(3)
C133 0.032(3) 0.051(4) 0.023(3) 0.021(3) 0.009(3) 0.007(3)
C134 0.024(3) 0.052(4) 0.030(3) 0.022(3) 0.010(3) 0.005(3)
C135 0.011(3) 0.053(4) 0.028(3) 0.015(3) 0.007(2) 0.012(3)
C136 0.021(3) 0.045(3) 0.021(3) 0.011(3) 0.003(2) 0.020(3)
C137 0.023(3) 0.030(3) 0.035(3) 0.005(3) 0.006(3) 0.002(3)
C138 0.048(4) 0.037(4) 0.073(5) 0.012(4) 0.020(4) 0.007(3)
C140 0.042(4) 0.049(4) 0.031(3) -0.001(3) 0.013(3) 0.009(3)
C139 0.046(13) 0.046(5) 0.033(10) -0.002(8) 0.005(7) 0.020(10)
C141 0.046(13) 0.046(5) 0.033(10) -0.002(8) 0.005(7) 0.020(10)
O1S 0.087(5) 0.131(6) 0.115(6) -0.016(5) 0.046(4) -0.030(4)
C1S 0.027(4) 0.061(4) 0.036(4) 0.016(3) -0.009(3) 0.009(3)
C2S 0.058(5) 0.037(4) 0.041(4) 0.017(3) 0.001(3) 0.004(3)
C3S 0.045(4) 0.048(4) 0.044(4) 0.022(3) 0.008(3) 0.013(3)
C4S 0.062(5) 0.057(5) 0.034(4) 0.013(3) -0.002(3) -0.013(4)
O2S 0.074(4) 0.082(4) 0.099(5) 0.039(4) 0.036(4) 0.022(3)
C5S 0.056(5) 0.074(5) 0.051(5) 0.023(4) 0.002(4) -0.018(4)
C6S 0.056(5) 0.088(6) 0.059(5) 0.036(5) 0.003(4) 0.007(5)
C7S 0.091(8) 0.225(14) 0.134(10) 0.141(10) 0.020(7) 0.051(9)
C8S 0.063(7) 0.160(11) 0.239(14) 0.155(11) 0.040(8) 0.051(7)
O3S 0.059(3) 0.055(3) 0.040(3) 0.017(2) 0.004(2) 0.027(2)
C9S 0.037(4) 0.047(4) 0.060(4) 0.026(3) 0.006(3) 0.021(3)
C10S 0.044(4) 0.047(4) 0.066(5) 0.012(4) 0.022(4) 0.017(3)
C11S 0.053(5) 0.070(5) 0.041(4) 0.003(4) 0.007(4) 0.012(4)
C12S 0.046(4) 0.047(4) 0.045(4) 0.025(3) -0.007(3) 0.004(3)
O4S 0.038(3) 0.077(3) 0.054(3) 0.037(3) 0.010(2) 0.019(2)
C13S 0.026(3) 0.047(4) 0.037(4) 0.009(3) 0.007(3) 0.000(3)
C14S 0.044(4) 0.091(6) 0.055(5) 0.021(4) -0.001(4) 0.035(4)
C15S 0.079(6) 0.095(6) 0.041(4) 0.025(4) 0.014(4) 0.047(5)
C16S 0.092(7) 0.111(7) 0.066(5) 0.047(5) 0.049(5) 0.071(6)
O5S 0.040(3) 0.046(3) 0.047(3) 0.004(2) 0.004(2) 0.004(2)
C17S 0.072(6) 0.054(5) 0.049(5) 0.002(4) 0.008(4) 0.023(4)
C18S 0.065(6) 0.066(5) 0.068(5) 0.007(4) 0.019(4) 0.026(4)
C19S 0.048(5) 0.049(4) 0.070(5) 0.009(4) 0.023(4) 0.003(4)
C20S 0.037(4) 0.034(3) 0.043(4) 0.002(3) 0.000(3) 0.005(3)
O6S 0.030(2) 0.047(3) 0.048(3) -0.001(2) 0.010(2) 0.005(2)
C21S 0.041(5) 0.083(6) 0.081(6) -0.025(5) 0.023(4) 0.013(4)
C22S 0.034(5) 0.086(6) 0.112(8) -0.037(6) 0.017(5) 0.006(4)
C23S 0.042(4) 0.054(5) 0.052(4) -0.001(4) 0.007(3) 0.004(4)
C24S 0.046(4) 0.043(4) 0.042(4) 0.004(3) 0.012(3) 0.008(3)
O7S 0.056(4) 0.104(5) 0.082(4) 0.032(4) 0.022(3) 0.036(3)
C25S 0.057(5) 0.074(5) 0.052(4) 0.032(4) 0.014(4) 0.033(4)
C26S 0.151(10) 0.101(8) 0.065(6) 0.032(5) 0.032(6) 0.093(8)
C27S 0.089(9) 0.058(7) 0.240(18) -0.052(9) -0.021(10) -0.009(6)
C28S 0.076(8) 0.101(10) 0.251(18) 0.049(11) 0.019(9) -0.046(7)
O8S 0.068(4) 0.110(5) 0.150(6) 0.096(5) 0.062(4) 0.047(4)
C29S 0.086(7) 0.089(7) 0.152(10) 0.089(7) 0.017(6) 0.031(6)
C30S 0.042(5) 0.121(8) 0.149(9) 0.102(7) 0.032(5) 0.031(5)
C31S 0.080(7) 0.142(9) 0.114(8) 0.099(8) 0.000(6) 0.008(6)
C32S 0.093(8) 0.318(18) 0.272(16) 0.259(16) 0.114(10) 0.137(11)

loop_
_atom_type_symbol
_atom_type_description
_atom_type_scat_dispersion_real
_atom_type_scat_dispersion_imag
_atom_type_scat_source
C C 0.0033 0.0016 'International Tables Vol C Tables 4.2.6.8 and 6.1.1.4'
H H 0.0000 0.0000 'International Tables Vol C Tables 4.2.6.8 and 6.1.1.4'
N N 0.0061 0.0033 'International Tables Vol C Tables 4.2.6.8 and 6.1.1.4'
O O 0.0106 0.0060 'International Tables Vol C Tables 4.2.6.8 and 6.1.1.4'
Si Si 0.0817 0.0704 'International Tables Vol C Tables 4.2.6.8 and 6.1.1.4'
Eu Eu -0.1578 3.6682 'International Tables Vol C Tables 4.2.6.8 and 6.1.1.4'

loop_
_geom_angle_atom_site_label_1
_geom_angle_atom_site_label_2
_geom_angle_atom_site_label_3
_geom_angle
Cnt1 Eu1 Cnt2 117.6
Cnt1 Eu1 Cnt3 123.1
Cnt2 Eu1 Cnt3 118.5
Cnt4 Eu2 Cnt5 117.6
Cnt4 Eu2 Cnt6 122.9
Cnt5 Eu2 Cnt6 119.3
Cnt7 Eu3 Cnt8 123.0
Cnt7 Eu3 Cnt9 117.6
Cnt8 Eu3 Cnt9 118.7
Cnt10 Eu4 Cnt11 122.5
Cnt10 Eu4 Cnt12 119.0
Cnt11 Eu4 Cnt12 118.4
C12 Eu1 C5 101.41(14)
C12 Eu1 C20 121.56(14)
C5 Eu1 C20 135.72(14)
C12 Eu1 C19 120.64(15)
C5 Eu1 C19 120.39(15)
C20 Eu1 C19 28.03(14)
C12 Eu1 C11 28.34(14)
C5 Eu1 C11 96.05(14)
C20 Eu1 C11 116.23(14)
C19 Eu1 C11 102.20(14)
C12 Eu1 C4 118.53(14)
C5 Eu1 C4 28.87(13)
C20 Eu1 C4 118.51(14)
C19 Eu1 C4 118.10(15)
C11 Eu1 C4 122.55(14)
C12 Eu1 C1 74.38(14)
C5 Eu1 C1 28.85(13)
C20 Eu1 C1 164.04(14)
C19 Eu1 C1 145.64(15)
C11 Eu1 C1 77.07(14)
C4 Eu1 C1 46.39(13)
C12 Eu1 C10 46.60(14)
C5 Eu1 C10 118.53(14)
C20 Eu1 C10 87.89(14)
C19 Eu1 C10 75.72(14)
C11 Eu1 C10 28.41(14)
C4 Eu1 C10 147.32(14)
C1 Eu1 C10 104.70(14)
C12 Eu1 C13 28.69(13)
C5 Eu1 C13 128.83(14)
C20 Eu1 C13 95.37(14)
C19 Eu1 C13 103.74(15)
C11 Eu1 C13 47.21(14)
C4 Eu1 C13 137.74(15)
C1 Eu1 C13 100.39(14)
C10 Eu1 C13 47.00(14)
C12 Eu1 C18 142.29(15)
C5 Eu1 C18 93.18(15)
C20 Eu1 C18 46.43(15)
C19 Eu1 C18 28.48(14)
C11 Eu1 C18 116.29(15)
C4 Eu1 C18 90.36(15)
C1 Eu1 C18 121.02(14)
C10 Eu1 C18 95.94(14)
C13 Eu1 C18 131.87(15)
C12 Eu1 C21 144.19(14)
C5 Eu1 C21 113.32(14)
C20 Eu1 C21 28.91(13)
C19 Eu1 C21 47.20(14)
C11 Eu1 C21 145.13(14)
C4 Eu1 C21 90.71(13)
C1 Eu1 C21 137.07(13)
C10 Eu1 C21 116.75(14)
C13 Eu1 C21 115.50(14)
C18 Eu1 C21 46.93(14)
C12 Eu1 C9 46.15(14)
C5 Eu1 C9 142.16(14)
C20 Eu1 C9 76.13(14)
C19 Eu1 C9 77.02(15)
C11 Eu1 C9 46.13(14)
C4 Eu1 C9 164.56(14)
C1 Eu1 C9 119.45(14)
C10 Eu1 C9 27.79(14)
C13 Eu1 C9 28.34(14)
C18 Eu1 C9 104.22(15)
C21 Eu1 C9 102.91(14)
C12 Eu1 C2 74.53(14)
C5 Eu1 C2 47.05(14)
C20 Eu1 C2 149.96(14)
C19 Eu1 C2 164.16(15)
C11 Eu1 C2 89.85(14)
C4 Eu1 C2 46.07(14)
C1 Eu1 C2 27.77(13)
C10 Eu1 C2 117.68(14)
C13 Eu1 C2 91.98(14)
C18 Eu1 C2 136.06(15)
C21 Eu1 C2 123.71(14)
C9 Eu1 C2 118.80(15)
C12 Eu1 C3 100.95(15)
C5 Eu1 C3 47.44(13)
C20 Eu1 C3 124.51(14)
C19 Eu1 C3 138.20(14)
C11 Eu1 C3 117.78(14)
C4 Eu1 C3 28.16(13)
C1 Eu1 C3 46.26(14)
C10 Eu1 C3 145.67(14)
C13 Eu1 C3 111.94(14)
C18 Eu1 C3 114.26(14)
C21 Eu1 C3 96.39(14)
C9 Eu1 C3 140.25(15)
C2 Eu1 C3 28.01(13)
C12 Eu1 C17 166.54(14)
C5 Eu1 C17 89.90(14)
C20 Eu1 C17 46.15(14)
C19 Eu1 C17 46.18(14)
C11 Eu1 C17 144.06(15)
C4 Eu1 C17 74.80(14)
C1 Eu1 C17 117.91(14)
C10 Eu1 C17 121.26(14)
C13 Eu1 C17 141.22(14)
C18 Eu1 C17 27.80(13)
C21 Eu1 C17 28.25(13)
C9 Eu1 C17 120.59(15)
C2 Eu1 C17 118.86(14)
C3 Eu1 C17 92.06(14)
C5 Si1 C7 109.4(2)
C5 Si1 C8 109.8(2)
C7 Si1 C8 110.0(2)
C5 Si1 C6 111.7(2)
C7 Si1 C6 106.3(2)
C8 Si1 C6 109.6(2)
C13 Si2 C15 110.1(3)
C13 Si2 C14 111.1(3)
C15 Si2 C14 108.2(3)
C13 Si2 C16 109.5(3)
C15 Si2 C16 111.0(4)
C14 Si2 C16 106.8(3)
C21 Si3 C22 109.5(2)
C21 Si3 C23 113.0(2)
C22 Si3 C23 105.7(2)
C21 Si3 C24 108.5(2)
C22 Si3 C24 110.1(2)
C23 Si3 C24 110.0(3)
C4 C5 C1 105.0(4)
C4 C5 Si1 128.1(4)
C1 C5 Si1 126.9(4)
C4 C5 Eu1 76.3(3)
C1 C5 Eu1 76.5(3)
Si1 C5 Eu1 110.7(2)
C2 C1 C5 109.7(4)
C2 C1 Eu1 77.8(3)
C5 C1 Eu1 74.6(3)
C1 C2 C3 108.6(4)
C1 C2 Eu1 74.4(3)
C3 C2 Eu1 76.0(3)
C4 C3 C2 106.8(4)
C4 C3 Eu1 74.0(3)
C2 C3 Eu1 76.0(3)
C3 C4 C5 110.0(4)
C3 C4 Eu1 77.8(3)
C5 C4 Eu1 74.9(3)
C9 C13 C12 105.1(4)
C9 C13 Si2 128.8(4)
C12 C13 Si2 126.1(4)
C9 C13 Eu1 76.5(3)
C12 C13 Eu1 73.9(3)
Si2 C13 Eu1 113.7(2)
C10 C9 C13 110.1(5)
C10 C9 Eu1 75.3(3)
C13 C9 Eu1 75.2(3)
C9 C10 C11 107.3(5)
C9 C10 Eu1 76.9(3)
C11 C10 Eu1 74.3(3)
C12 C11 C10 108.1(5)
C12 C11 Eu1 75.6(3)
C10 C11 Eu1 77.3(3)
C11 C12 C13 109.5(5)
C11 C12 Eu1 76.0(3)
C13 C12 Eu1 77.4(3)
C17 C21 C20 104.8(4)
C17 C21 Si3 127.0(4)
C20 C21 Si3 127.3(4)
C17 C21 Eu1 76.6(3)
C20 C21 Eu1 73.7(3)
Si3 C21 Eu1 123.1(2)
C18 C17 C21 110.0(5)
C18 C17 Eu1 75.3(3)
C21 C17 Eu1 75.1(3)
C17 C18 C19 107.2(5)
C17 C18 Eu1 76.9(3)
C19 C18 Eu1 74.0(3)
C20 C19 C18 108.3(4)
C20 C19 Eu1 75.9(3)
C18 C19 Eu1 77.5(3)
C19 C20 C21 109.7(5)
C19 C20 Eu1 76.1(3)
C21 C20 Eu1 77.4(3)
C25 Eu2 C34 138.08(15)
C25 Eu2 C26 28.39(14)
C34 Eu2 C26 151.66(16)
C25 Eu2 C35 115.84(14)
C34 Eu2 C35 28.80(13)
C26 Eu2 C35 122.89(15)
C25 Eu2 C44 119.26(14)
C34 Eu2 C44 94.19(14)
C26 Eu2 C44 113.75(15)
C35 Eu2 C44 122.23(14)
C25 Eu2 C33 162.37(14)
C34 Eu2 C33 28.23(13)
C26 Eu2 C33 150.69(15)
C35 Eu2 C33 46.77(14)
C44 Eu2 C33 78.15(14)
C25 Eu2 C43 119.22(15)
C34 Eu2 C43 78.42(14)
C26 Eu2 C43 128.89(16)
C35 Eu2 C43 106.70(14)
C44 Eu2 C43 28.12(13)
C33 Eu2 C43 74.40(14)
C25 Eu2 C36 117.83(14)
C34 Eu2 C36 46.60(14)
C26 Eu2 C36 109.89(16)
C35 Eu2 C36 28.14(14)
C44 Eu2 C36 121.49(14)
C33 Eu2 C36 46.27(14)
C43 Eu2 C36 120.15(14)
C25 Eu2 C29 29.03(14)
C34 Eu2 C29 110.43(14)
C26 Eu2 C29 47.43(14)
C35 Eu2 C29 86.82(14)
C44 Eu2 C29 145.61(15)
C33 Eu2 C29 133.53(14)
C43 Eu2 C29 133.31(15)
C36 Eu2 C29 92.86(14)
C25 Eu2 C37 141.42(14)
C34 Eu2 C37 47.17(14)
C26 Eu2 C37 122.31(15)
C35 Eu2 C37 47.29(14)
C44 Eu2 C37 93.68(14)
C33 Eu2 C37 28.42(13)
C43 Eu2 C37 99.33(14)
C36 Eu2 C37 28.58(13)
C29 Eu2 C37 120.62(14)
C25 Eu2 C42 91.90(15)
C34 Eu2 C42 94.56(14)
C26 Eu2 C42 107.88(16)
C35 Eu2 C42 117.81(14)
C44 Eu2 C42 46.49(15)
C33 Eu2 C42 99.56(14)
C43 Eu2 C42 28.18(14)
C36 Eu2 C42 141.08(14)
C29 Eu2 C42 105.96(15)
C37 Eu2 C42 126.54(14)
C25 Eu2 C27 46.58(15)
C34 Eu2 C27 125.44(15)
C26 Eu2 C27 28.37(15)
C35 Eu2 C27 97.33(15)
C44 Eu2 C27 133.20(15)
C33 Eu2 C27 124.52(15)
C43 Eu2 C27 155.97(15)
C36 Eu2 C27 81.53(15)
C29 Eu2 C27 46.94(14)
C37 Eu2 C27 96.69(15)
C42 Eu2 C27 135.79(15)
C25 Eu2 C45 91.49(14)
C34 Eu2 C45 122.27(14)
C26 Eu2 C45 86.03(15)
C35 Eu2 C45 150.78(14)
C44 Eu2 C45 28.65(13)
C33 Eu2 C45 106.12(14)
C43 Eu2 C45 46.88(14)
C36 Eu2 C45 144.49(14)
C29 Eu2 C45 119.75(14)
C37 Eu2 C45 116.14(13)
C42 Eu2 C45 46.95(14)
C27 Eu2 C45 109.62(15)
C25 Eu2 C41 75.81(14)
C34 Eu2 C41 121.82(14)
C26 Eu2 C41 83.38(15)
C35 Eu2 C41 145.70(14)
C44 Eu2 C41 46.23(14)
C33 Eu2 C41 119.83(14)
C43 Eu2 C41 46.08(14)
C36 Eu2 C41 166.09(14)
C29 Eu2 C41 99.48(14)
C37 Eu2 C41 139.90(14)
C42 Eu2 C41 28.06(13)
C27 Eu2 C41 111.64(15)
C45 Eu2 C41 28.30(13)
C25 Eu2 C28 46.48(15)
C34 Eu2 C28 105.47(15)
C26 Eu2 C28 46.30(15)
C35 Eu2 C28 76.90(14)
C44 Eu2 C28 159.73(14)
C33 Eu2 C28 117.51(14)
C43 Eu2 C28 161.70(15)
C36 Eu2 C28 71.48(14)
C29 Eu2 C28 28.43(14)
C37 Eu2 C28 96.06(14)
C42 Eu2 C28 134.19(15)
C27 Eu2 C28 27.75(14)
C45 Eu2 C28 132.25(14)
C41 Eu2 C28 122.26(14)
C29 Si4 C31 111.2(2)
C29 Si4 C30 110.4(2)
C31 Si4 C30 107.3(3)
C29 Si4 C32 110.7(3)
C31 Si4 C32 108.3(3)
C30 Si4 C32 108.7(2)
C37 Si5 C38 109.7(2)
C37 Si5 C39 111.2(2)
C38 Si5 C39 110.8(3)
C37 Si5 C40 110.2(2)
C38 Si5 C40 108.5(3)
C39 Si5 C40 106.4(3)
C45 Si6 C47 110.1(2)
C45 Si6 C46 110.9(2)
C47 Si6 C46 109.9(3)
C45 Si6 C48 111.1(2)
C47 Si6 C48 107.6(3)
C46 Si6 C48 107.1(3)
C28 C29 C25 105.3(4)
C28 C29 Si4 126.7(4)
C25 C29 Si4 127.8(4)
C28 C29 Eu2 77.3(3)
C25 C29 Eu2 73.8(3)
Si4 C29 Eu2 110.6(2)
C26 C25 C29 109.2(5)
C26 C25 Eu2 76.4(3)
C29 C25 Eu2 77.2(3)
C25 C26 C27 108.0(5)
C25 C26 Eu2 75.2(3)
C27 C26 Eu2 77.7(3)
C28 C27 C26 108.1(5)
C28 C27 Eu2 77.0(3)
C26 C27 Eu2 74.0(3)
C27 C28 C29 109.4(5)
C27 C28 Eu2 75.2(3)
C29 C28 Eu2 74.2(3)
C33 C37 C36 105.5(4)
C33 C37 Si5 128.6(4)
C36 C37 Si5 125.6(4)
C33 C37 Eu2 75.0(3)
C36 C37 Eu2 75.3(3)
Si5 C37 Eu2 119.7(2)
C34 C33 C37 109.8(4)
C34 C33 Eu2 75.1(3)
C37 C33 Eu2 76.6(3)
C33 C34 C35 107.8(4)
C33 C34 Eu2 76.7(3)
C35 C34 Eu2 75.9(3)
C36 C35 C34 107.3(4)
C36 C35 Eu2 76.8(3)
C34 C35 Eu2 75.3(3)
C35 C36 C37 109.7(4)
C35 C36 Eu2 75.0(3)
C37 C36 Eu2 76.1(3)
C41 C45 C44 105.3(4)
C41 C45 Si6 127.0(4)
C44 C45 Si6 127.5(4)
C41 C45 Eu2 76.0(3)
C44 C45 Eu2 73.9(3)
Si6 C45 Eu2 119.5(2)
C42 C41 C45 109.5(5)
C42 C41 Eu2 75.2(3)
C45 C41 Eu2 75.7(3)
C43 C42 C41 107.4(5)
C43 C42 Eu2 75.3(3)
C41 C42 Eu2 76.8(3)
C44 C43 C42 108.5(5)
C44 C43 Eu2 75.4(3)
C42 C43 Eu2 76.5(3)
C43 C44 C45 109.3(5)
C43 C44 Eu2 76.5(3)
C45 C44 Eu2 77.5(3)
C67 Eu3 C60 109.57(16)
C67 Eu3 C68 28.55(15)
C60 Eu3 C68 122.65(15)
C67 Eu3 C53 101.78(15)
C60 Eu3 C53 134.03(15)
C68 Eu3 C53 100.87(15)
C67 Eu3 C59 96.78(16)
C60 Eu3 C59 28.31(14)
C68 Eu3 C59 120.70(15)
C53 Eu3 C59 117.37(15)
C67 Eu3 C52 82.13(16)
C60 Eu3 C52 162.71(14)
C68 Eu3 C52 73.67(15)
C53 Eu3 C52 28.68(13)
C59 Eu3 C52 141.17(15)
C67 Eu3 C61 138.32(16)
C60 Eu3 C61 28.76(13)
C68 Eu3 C61 145.80(14)
C53 Eu3 C61 112.90(14)
C59 Eu3 C61 47.22(14)
C52 Eu3 C61 138.15(14)
C67 Eu3 C50 121.27(16)
C60 Eu3 C50 127.76(14)
C68 Eu3 C50 99.47(15)
C53 Eu3 C50 47.13(14)
C59 Eu3 C50 139.82(15)
C52 Eu3 C50 46.19(14)
C61 Eu3 C50 99.56(14)
C67 Eu3 C49 127.97(16)
C60 Eu3 C49 119.16(14)
C68 Eu3 C49 117.53(15)
C53 Eu3 C49 28.68(13)
C59 Eu3 C49 117.44(15)
C52 Eu3 C49 46.43(13)
C61 Eu3 C49 91.79(13)
C50 Eu3 C49 28.24(14)
C67 Eu3 C66 28.58(16)
C60 Eu3 C66 81.51(16)
C68 Eu3 C66 46.56(16)
C53 Eu3 C66 127.71(15)
C59 Eu3 C66 74.15(16)
C52 Eu3 C66 110.70(15)
C61 Eu3 C66 110.10(15)
C50 Eu3 C66 146.03(16)
C49 Eu3 C66 155.81(15)
C67 Eu3 C51 93.34(16)
C60 Eu3 C51 153.96(14)
C68 Eu3 C51 73.15(15)
C53 Eu3 C51 47.02(14)
C59 Eu3 C51 163.22(15)
C52 Eu3 C51 28.01(13)
C61 Eu3 C51 127.10(14)
C50 Eu3 C51 27.94(13)
C49 Eu3 C51 46.28(14)
C66 Eu3 C51 119.15(16)
C67 Eu3 C58 113.27(16)
C60 Eu3 C58 46.47(15)
C68 Eu3 C58 141.52(15)
C53 Eu3 C58 90.64(15)
C59 Eu3 C58 28.35(15)
C52 Eu3 C58 117.74(15)
C61 Eu3 C58 46.84(14)
C50 Eu3 C58 114.70(15)
C49 Eu3 C58 89.56(15)
C66 Eu3 C58 97.90(16)
C51 Eu3 C58 134.87(15)
C67 Eu3 C69 47.35(15)
C60 Eu3 C69 100.86(15)
C68 Eu3 C69 28.50(14)
C53 Eu3 C69 125.09(14)
C59 Eu3 C69 111.31(15)
C52 Eu3 C69 96.43(14)
C61 Eu3 C69 118.36(14)
C50 Eu3 C69 104.47(15)
C49 Eu3 C69 130.89(15)
C66 Eu3 C69 46.83(15)
C51 Eu3 C69 85.37(14)
C58 Eu3 C69 139.50(15)
C67 Eu3 C57 140.78(16)
C60 Eu3 C57 46.30(14)
C68 Eu3 C57 167.03(15)
C53 Eu3 C57 88.46(14)
C59 Eu3 C57 46.37(14)
C52 Eu3 C57 116.72(14)
C61 Eu3 C57 28.27(13)
C50 Eu3 C57 93.48(14)
C49 Eu3 C57 74.75(14)
C66 Eu3 C57 120.48(16)
C51 Eu3 C57 119.73(14)
C58 Eu3 C57 27.95(13)
C69 Eu3 C57 145.74(14)
C67 Eu3 C65 46.30(16)
C60 Eu3 C65 76.91(16)
C68 Eu3 C65 45.98(16)
C53 Eu3 C65 145.98(15)
C59 Eu3 C65 83.17(16)
C52 Eu3 C65 119.65(15)
C61 Eu3 C65 100.96(15)
C50 Eu3 C65 131.69(15)
C49 Eu3 C65 159.08(15)
C66 Eu3 C65 27.67(15)
C51 Eu3 C65 113.40(15)
C58 Eu3 C65 111.27(16)
C69 Eu3 C65 28.23(14)
C57 Eu3 C65 123.11(15)
C53 Si7 C54 110.3(2)
C53 Si7 C56 111.8(2)
C54 Si7 C56 108.3(3)
C53 Si7 C55 109.0(2)
C54 Si7 C55 110.3(3)
C56 Si7 C55 107.0(3)
C61 Si8 C62 113.0(2)
C61 Si8 C63 109.0(2)
C62 Si8 C63 109.5(3)
C61 Si8 C64 109.2(2)
C62 Si8 C64 106.0(3)
C63 Si8 C64 110.1(3)
C69 Si9 C71 110.8(3)
C69 Si9 C70 112.6(3)
C71 Si9 C70 106.8(3)
C69 Si9 C72 109.4(3)
C71 Si9 C72 109.4(4)
C70 Si9 C72 107.7(3)
C52 C53 C49 105.8(4)
C52 C53 Si7 126.1(4)
C49 C53 Si7 128.0(4)
C52 C53 Eu3 76.0(3)
C49 C53 Eu3 76.6(3)
Si7 C53 Eu3 114.2(2)
C50 C49 C53 108.4(4)
C50 C49 Eu3 75.7(3)
C53 C49 Eu3 74.8(3)
C51 C50 C49 108.4(4)
C51 C50 Eu3 76.5(3)
C49 C50 Eu3 76.0(3)
C50 C51 C52 108.0(4)
C50 C51 Eu3 75.5(3)
C52 C51 Eu3 75.1(3)
C51 C52 C53 109.3(4)
C51 C52 Eu3 76.9(3)
C53 C52 Eu3 75.3(3)
C57 C61 C60 106.0(4)
C57 C61 Si8 126.2(4)
C60 C61 Si8 127.2(4)
C57 C61 Eu3 77.3(3)
C60 C61 Eu3 74.2(3)
Si8 C61 Eu3 121.4(2)
C58 C57 C61 109.1(5)
C58 C57 Eu3 75.5(3)
C61 C57 Eu3 74.4(3)
C57 C58 C59 107.8(5)
C57 C58 Eu3 76.5(3)
C59 C58 Eu3 74.4(3)
C60 C59 C58 107.6(5)
C60 C59 Eu3 74.8(3)
C58 C59 Eu3 77.2(3)
C59 C60 C61 109.5(5)
C59 C60 Eu3 76.9(3)
C61 C60 Eu3 77.1(3)
C68 C69 C65 105.1(5)
C68 C69 Si9 128.1(4)
C65 C69 Si9 126.7(4)
C68 C69 Eu3 73.3(3)
C65 C69 Eu3 76.6(3)
Si9 C69 Eu3 117.5(2)
C66 C65 C69 110.0(5)
C66 C65 Eu3 74.9(3)
C69 C65 Eu3 75.2(3)
C65 C66 C67 107.5(5)
C65 C66 Eu3 77.5(3)
C67 C66 Eu3 73.1(3)
C68 C67 C66 107.6(5)
C68 C67 Eu3 76.5(3)
C66 C67 Eu3 78.4(3)
C67 C68 C69 109.8(5)
C67 C68 Eu3 74.9(3)
C69 C68 Eu3 78.2(3)
C76 Eu4 C75 28.50(14)
C76 Eu4 C89 164.73(15)
C75 Eu4 C89 148.88(16)
C76 Eu4 C93 141.26(15)
C75 Eu4 C93 120.45(15)
C89 Eu4 C93 28.63(14)
C76 Eu4 C90 141.24(15)
C75 Eu4 C90 152.88(15)
C89 Eu4 C90 28.42(14)
C93 Eu4 C90 47.44(15)
C76 Eu4 C77 28.54(14)
C75 Eu4 C77 47.23(14)
C89 Eu4 C77 136.84(14)
C93 Eu4 C77 122.63(14)
C90 Eu4 C77 113.74(14)
C76 Eu4 C92 118.96(15)
C75 Eu4 C92 109.62(15)
C89 Eu4 C92 46.50(14)
C93 Eu4 C92 28.75(14)
C90 Eu4 C92 46.66(14)
C77 Eu4 C92 95.12(14)
C76 Eu4 C91 118.73(14)
C75 Eu4 C91 124.34(15)
C89 Eu4 C91 46.71(15)
C93 Eu4 C91 47.33(15)
C90 Eu4 C91 28.55(14)
C77 Eu4 C91 90.25(14)
C92 Eu4 C91 28.13(14)
C76 Eu4 C84 116.52(15)
C75 Eu4 C84 111.00(15)
C89 Eu4 C84 78.75(14)
C93 Eu4 C84 94.17(14)
C90 Eu4 C84 95.11(14)
C77 Eu4 C84 142.68(14)
C92 Eu4 C84 122.18(14)
C91 Eu4 C84 122.85(14)
C76 Eu4 C83 120.65(15)
C75 Eu4 C83 129.45(15)
C89 Eu4 C83 72.70(15)
C93 Eu4 C83 97.66(15)
C90 Eu4 C83 77.47(15)
C77 Eu4 C83 134.86(15)
C92 Eu4 C83 118.76(14)
C91 Eu4 C83 105.66(14)
C84 Eu4 C83 28.05(13)
C76 Eu4 C82 94.39(15)
C75 Eu4 C82 111.13(15)
C89 Eu4 C82 97.00(14)
C93 Eu4 C82 124.34(14)
C90 Eu4 C82 91.99(14)
C77 Eu4 C82 106.88(15)
C92 Eu4 C82 138.55(14)
C91 Eu4 C82 115.39(14)
C84 Eu4 C82 46.29(14)
C83 Eu4 C82 28.19(14)
C76 Eu4 C81 75.64(15)
C75 Eu4 C81 85.21(15)
C89 Eu4 C81 118.55(14)
C93 Eu4 C81 139.81(14)
C90 Eu4 C81 119.67(14)
C77 Eu4 C81 97.56(14)
C92 Eu4 C81 164.82(14)
C91 Eu4 C81 143.15(14)
C84 Eu4 C81 45.90(14)
C83 Eu4 C81 46.07(14)
C82 Eu4 C81 28.11(13)
C76 Eu4 C74 46.56(15)
C75 Eu4 C74 28.22(15)
C89 Eu4 C74 123.97(15)
C93 Eu4 C74 95.75(15)
C90 Eu4 C74 125.88(15)
C77 Eu4 C74 47.04(14)
C92 Eu4 C74 81.42(15)
C91 Eu4 C74 98.20(15)
C84 Eu4 C74 130.93(14)
C83 Eu4 C74 155.85(15)
C82 Eu4 C74 138.75(15)
C81 Eu4 C74 113.43(15)
C76 Eu4 C85 88.24(14)
C75 Eu4 C85 84.41(15)
C89 Eu4 C85 106.98(14)
C93 Eu4 C85 117.70(14)
C90 Eu4 C85 122.54(14)
C77 Eu4 C85 115.66(14)
C92 Eu4 C85 146.29(14)
C91 Eu4 C85 150.95(14)
C84 Eu4 C85 28.53(13)
C83 Eu4 C85 46.90(14)
C82 Eu4 C85 46.88(14)
C81 Eu4 C85 28.07(13)
C74 Eu4 C85 108.96(14)
C76 Eu4 C73 46.24(15)
C75 Eu4 C73 46.09(15)
C89 Eu4 C73 119.12(14)
C93 Eu4 C73 96.97(14)
C90 Eu4 C73 107.31(15)
C77 Eu4 C73 28.62(14)
C92 Eu4 C73 72.75(14)
C91 Eu4 C73 78.97(14)
C84 Eu4 C73 156.92(14)
C83 Eu4 C73 163.46(14)
C82 Eu4 C73 135.45(14)
C81 Eu4 C73 121.83(14)
C74 Eu4 C73 27.73(14)
C85 Eu4 C73 130.07(14)
C77 Si10 C80 110.0(2)
C77 Si10 C79 110.2(2)
C80 Si10 C79 109.7(3)
C77 Si10 C78 110.1(2)
C80 Si10 C78 108.5(3)
C79 Si10 C78 108.3(2)
C85 Si11 C86 110.6(2)
C85 Si11 C88 111.6(2)
C86 Si11 C88 106.0(3)
C85 Si11 C87 110.2(2)
C86 Si11 C87 110.8(3)
C88 Si11 C87 107.5(3)
C93 Si12 C96 109.9(3)
C93 Si12 C95 110.5(3)
C96 Si12 C95 108.5(3)
C93 Si12 C94 110.9(2)
C96 Si12 C94 111.1(3)
C95 Si12 C94 105.9(3)
C76 C77 C73 105.6(4)
C76 C77 Si10 128.1(4)
C73 C77 Si10 126.2(4)
C76 C77 Eu4 74.8(3)
C73 C77 Eu4 77.2(3)
Si10 C77 Eu4 110.9(2)
C74 C73 C77 109.3(5)
C74 C73 Eu4 75.5(3)
C77 C73 Eu4 74.2(3)
C73 C74 C75 107.9(5)
C73 C74 Eu4 76.8(3)
C75 C74 Eu4 74.4(3)
C74 C75 C76 107.9(5)
C74 C75 Eu4 77.4(3)
C76 C75 Eu4 75.4(3)
C75 C76 C77 109.2(5)
C75 C76 Eu4 76.1(3)
C77 C76 Eu4 76.6(3)
C81 C85 C84 105.3(4)
C81 C85 Si11 127.7(4)
C84 C85 Si11 126.5(4)
C81 C85 Eu4 75.5(3)
C84 C85 Eu4 74.9(3)
Si11 C85 Eu4 121.0(2)
C82 C81 C85 110.2(5)
C82 C81 Eu4 75.7(3)
C85 C81 Eu4 76.5(3)
C81 C82 C83 107.2(5)
C81 C82 Eu4 76.2(3)
C83 C82 Eu4 75.8(3)
C84 C83 C82 108.0(5)
C84 C83 Eu4 76.0(3)
C82 C83 Eu4 76.0(3)
C83 C84 C85 109.3(5)
C83 C84 Eu4 76.0(3)
C85 C84 Eu4 76.6(3)
C89 C93 C92 105.7(5)
C89 C93 Si12 127.7(4)
C92 C93 Si12 126.4(4)
C89 C93 Eu4 75.5(3)
C92 C93 Eu4 76.1(3)
Si12 C93 Eu4 117.8(2)
C90 C89 C93 109.6(5)
C90 C89 Eu4 76.1(3)
C93 C89 Eu4 75.8(3)
C89 C90 C91 107.4(5)
C89 C90 Eu4 75.5(3)
C91 C90 Eu4 76.2(3)
C92 C91 C90 107.8(5)
C92 C91 Eu4 75.8(3)
C90 C91 Eu4 75.3(3)
C91 C92 C93 109.5(4)
C91 C92 Eu4 76.1(3)
C93 C92 Eu4 75.2(3)
O7 Eu5 O4 147.30(11)
O7 Eu5 O3 149.38(11)
O4 Eu5 O3 63.32(10)
O7 Eu5 O1 89.95(11)
O4 Eu5 O1 101.90(10)
O3 Eu5 O1 79.17(10)
O7 Eu5 O5 82.80(11)
O4 Eu5 O5 114.93(11)
O3 Eu5 O5 78.79(10)
O1 Eu5 O5 121.24(10)
O7 Eu5 O2 82.49(11)
O4 Eu5 O2 78.29(10)
O3 Eu5 O2 114.32(10)
O1 Eu5 O2 58.39(10)
O5 Eu5 O2 165.28(11)
O7 Eu5 O6 86.03(11)
O4 Eu5 O6 81.42(10)
O3 Eu5 O6 104.49(10)
O1 Eu5 O6 175.97(10)
O5 Eu5 O6 58.55(10)
O2 Eu5 O6 120.63(10)
O7 Eu5 N1 88.08(12)
O4 Eu5 N1 124.39(11)
O3 Eu5 N1 61.54(11)
O1 Eu5 N1 61.39(11)
O5 Eu5 N1 60.14(10)
O2 Eu5 N1 118.89(11)
O6 Eu5 N1 118.67(10)
O7 Eu5 N2 86.14(12)
O4 Eu5 N2 61.34(11)
O3 Eu5 N2 124.25(11)
O1 Eu5 N2 118.09(11)
O5 Eu5 N2 119.42(10)
O2 Eu5 N2 59.85(10)
O6 Eu5 N2 61.38(10)
N1 Eu5 N2 174.20(12)
C118 O7 C115 107.9(4)
C118 O7 Eu5 129.4(3)
C115 O7 Eu5 122.1(3)
C98 O1 C99 113.4(4)
C98 O1 Eu5 123.2(3)
C99 O1 Eu5 113.5(3)
C100 O2 C101 110.5(4)
C100 O2 Eu5 124.1(3)
C101 O2 Eu5 125.4(3)
C104 O3 C105 111.5(4)
C104 O3 Eu5 115.5(3)
C105 O3 Eu5 115.3(3)
C107 O4 C106 112.3(4)
C107 O4 Eu5 115.2(3)
C106 O4 Eu5 115.8(3)
C111 O5 C110 110.6(4)
C111 O5 Eu5 123.8(3)
C110 O5 Eu5 125.5(3)
C112 O6 C113 111.4(4)
C112 O6 Eu5 112.9(3)
C113 O6 Eu5 120.9(3)
C97 N1 C103 111.0(4)
C97 N1 C109 108.2(4)
C103 N1 C109 111.7(4)
C97 N1 Eu5 108.4(3)
C103 N1 Eu5 112.8(3)
C109 N1 Eu5 104.4(3)
C102 N2 C108 111.6(4)
C102 N2 C114 108.3(4)
C108 N2 C114 109.4(4)
C102 N2 Eu5 104.8(3)
C108 N2 Eu5 112.7(3)
C114 N2 Eu5 109.9(3)
N1 C97 C98 111.8(4)
O1 C98 C97 107.3(4)
O1 C99 C100 107.3(4)
O2 C100 C99 107.5(4)
O2 C101 C102 108.5(4)
N2 C102 C101 112.4(4)
N1 C103 C104 114.4(4)
O3 C104 C103 108.0(4)
O3 C105 C106 107.1(4)
O4 C106 C105 107.9(4)
O4 C107 C108 108.2(4)
N2 C108 C107 113.6(4)
N1 C109 C110 113.1(4)
O5 C110 C109 107.5(4)
O5 C111 C112 107.7(4)
O6 C112 C111 106.8(4)
O6 C113 C114 107.4(4)
N2 C114 C113 111.0(4)
O7 C115 C116 107.6(5)
C115 C116 C117 104.9(5)
C118 C117 C116 100.6(5)
O7 C118 C117 104.8(4)
O14 Eu6 O10 147.94(11)
O14 Eu6 O11 149.06(11)
O10 Eu6 O11 62.97(10)
O14 Eu6 O8 87.02(11)
O10 Eu6 O8 80.56(11)
O11 Eu6 O8 102.54(10)
O14 Eu6 O12 83.38(11)
O10 Eu6 O12 78.18(11)
O11 Eu6 O12 114.63(10)
O8 Eu6 O12 121.20(10)
O14 Eu6 O9 81.03(10)
O10 Eu6 O9 115.74(10)
O11 Eu6 O9 79.43(10)
O8 Eu6 O9 58.23(10)
O12 Eu6 O9 164.40(10)
O14 Eu6 O13 88.93(11)
O10 Eu6 O13 103.10(12)
O11 Eu6 O13 80.85(10)
O8 Eu6 O13 175.94(11)
O12 Eu6 O13 58.49(10)
O9 Eu6 O13 120.80(10)
O14 Eu6 N4 87.81(11)
O10 Eu6 N4 124.13(11)
O11 Eu6 N4 61.61(11)
O8 Eu6 N4 117.75(11)
O12 Eu6 N4 119.63(11)
O9 Eu6 N4 59.69(10)
O13 Eu6 N4 61.76(11)
O14 Eu6 N3 86.62(12)
O10 Eu6 N3 61.45(12)
O11 Eu6 N3 123.94(11)
O8 Eu6 N3 61.87(11)
O12 Eu6 N3 59.74(11)
O9 Eu6 N3 119.20(11)
O13 Eu6 N3 118.17(11)
N4 Eu6 N3 174.42(12)
C121 O8 C120 113.0(4)
C121 O8 Eu6 112.9(3)
C120 O8 Eu6 121.2(3)
C123 O9 C122 111.2(4)
C123 O9 Eu6 125.2(3)
C122 O9 Eu6 123.6(3)
C127 O10 C126 111.9(4)
C127 O10 Eu6 117.0(3)
C126 O10 Eu6 114.9(3)
C128 O11 C129 111.7(4)
C128 O11 Eu6 115.0(3)
C129 O11 Eu6 114.4(3)
C133 O12 C132 110.8(4)
C133 O12 Eu6 123.7(3)
C132 O12 Eu6 125.5(3)
C134 O13 C135 111.4(4)
C134 O13 Eu6 113.5(3)
C135 O13 Eu6 120.9(3)
C140 O14 C137 107.1(4)
C140 O14 Eu6 123.6(3)
C137 O14 Eu6 128.9(3)
C119 N3 C125 110.8(4)
C119 N3 C131 108.2(4)
C125 N3 C131 112.3(4)
C119 N3 Eu6 108.5(3)
C125 N3 Eu6 112.5(3)
C131 N3 Eu6 104.2(3)
C124 N4 C136 108.3(4)
C124 N4 C130 112.1(4)
C136 N4 C130 108.9(4)
C124 N4 Eu6 105.2(3)
C136 N4 Eu6 109.7(3)
C130 N4 Eu6 112.4(3)
N3 C119 C120 111.5(4)
O8 C120 C119 107.5(4)
O8 C121 C122 107.4(4)
O9 C122 C121 107.4(4)
O9 C123 C124 108.4(4)
N4 C124 C123 112.4(4)
N3 C125 C126 114.0(5)
O10 C126 C125 107.6(5)
O10 C127 C128 106.8(4)
O11 C128 C127 108.3(4)
O11 C129 C130 107.8(4)
N4 C130 C129 113.9(4)
N3 C131 C132 112.9(4)
O12 C132 C131 107.7(4)
O12 C133 C134 108.0(4)
O13 C134 C133 106.7(4)
O13 C135 C136 107.1(4)
N4 C136 C135 111.7(4)
O14 C137 C138 105.2(4)
C137 C138 C141 106.0(10)
C137 C138 C139 99.5(10)
O14 C140 C141 108.0(10)
O14 C140 C139 107.6(9)
C140 C139 C138 102.3(13)
C140 C141 C138 104.9(14)
C1S O1S C4S 109.3(5)
O1S C1S C2S 108.2(5)
C1S C2S C3S 104.0(5)
C2S C3S C4S 103.3(5)
O1S C4S C3S 103.3(5)
C5S O2S C8S 108.9(6)
O2S C5S C6S 106.1(6)
C7S C6S C5S 102.9(7)
C6S C7S C8S 109.9(8)
C7S C8S O2S 104.0(7)
C9S O3S C12S 108.3(5)
O3S C9S C10S 108.1(5)
C9S C10S C11S 101.9(5)
C12S C11S C10S 102.5(5)
O3S C12S C11S 104.9(5)
C13S O4S C16S 104.3(5)
O4S C13S C14S 106.1(5)
C13S C14S C15S 104.2(5)
C16S C15S C14S 103.2(6)
O4S C16S C15S 108.6(5)
C20S O5S C17S 108.2(5)
O5S C17S C18S 108.7(6)
C17S C18S C19S 102.6(6)
C18S C19S C20S 102.9(6)
O5S C20S C19S 106.3(5)
C21S O6S C24S 108.0(5)
C22S C21S O6S 110.5(6)
C21S C22S C23S 109.3(6)
C22S C23S C24S 104.7(5)
O6S C24S C23S 107.3(5)
C25S O7S C28S 109.1(7)
O7S C25S C26S 109.0(7)
C27S C26S C25S 101.8(9)
C26S C27S C28S 108.9(10)
O7S C28S C27S 100.2(8)
C32S O8S C29S 108.5(6)
O8S C29S C30S 107.6(6)
C31S C30S C29S 104.2(7)
C32S C31S C30S 105.3(7)
O8S C32S C31S 113.9(8)

loop_
_geom_bond_atom_site_label_1
_geom_bond_atom_site_label_2
_geom_bond_distance
Eu1 Cnt1 2.617
Eu1 Cnt2 2.614
Eu1 Cnt3 2.618
Eu2 Cnt4 2.613
Eu2 Cnt5 2.604
Eu2 Cnt6 2.627
Eu3 Cnt7 2.614
Eu3 Cnt8 2.617
Eu3 Cnt9 2.613
Eu4 Cnt10 2.615
Eu4 Cnt11 2.627
Eu4 Cnt12 2.602
Eu1 C12 2.843(5)
Eu1 C5 2.844(5)
Eu1 C20 2.846(5)
Eu1 C19 2.848(5)
Eu1 C11 2.848(5)
Eu1 C4 2.861(5)
Eu1 C1 2.868(5)
Eu1 C10 2.886(5)
Eu1 C13 2.889(5)
Eu1 C18 2.892(5)
Eu1 C21 2.893(5)
Eu1 C9 2.906(5)
Eu1 C2 2.910(5)
Eu1 C3 2.910(5)
Eu1 C17 2.912(5)
Si1 C5 1.836(5)
Si1 C7 1.869(5)
Si1 C8 1.871(5)
Si1 C6 1.873(5)
Si2 C13 1.837(5)
Si2 C15 1.848(7)
Si2 C14 1.858(6)
Si2 C16 1.871(7)
Si3 C21 1.838(5)
Si3 C22 1.860(5)
Si3 C23 1.864(5)
Si3 C24 1.869(5)
C5 C4 1.422(6)
C5 C1 1.423(6)
C1 C2 1.387(7)
C2 C3 1.408(7)
C3 C4 1.405(7)
C13 C9 1.418(7)
C13 C12 1.421(7)
C9 C10 1.391(7)
C10 C11 1.408(7)
C11 C12 1.393(7)
C21 C17 1.417(7)
C21 C20 1.433(7)
C17 C18 1.394(7)
C18 C19 1.412(7)
C19 C20 1.379(7)
Eu2 C25 2.834(5)
Eu2 C34 2.845(5)
Eu2 C26 2.849(5)
Eu2 C35 2.854(5)
Eu2 C44 2.860(5)
Eu2 C33 2.865(5)
Eu2 C43 2.874(5)
Eu2 C36 2.876(5)
Eu2 C29 2.878(5)
Eu2 C37 2.887(5)
Eu2 C42 2.889(5)
Eu2 C27 2.896(5)
Eu2 C45 2.907(5)
Eu2 C41 2.910(5)
Eu2 C28 2.918(5)
Si4 C29 1.846(5)
Si4 C31 1.860(5)
Si4 C30 1.879(5)
Si4 C32 1.885(5)
Si5 C37 1.842(5)
Si5 C38 1.864(5)
Si5 C39 1.866(5)
Si5 C40 1.869(5)
Si6 C45 1.838(5)
Si6 C47 1.869(6)
Si6 C46 1.873(5)
Si6 C48 1.874(5)
C29 C28 1.424(7)
C29 C25 1.432(7)
C25 C26 1.393(7)
C26 C27 1.408(8)
C27 C28 1.394(7)
C37 C33 1.412(7)
C37 C36 1.422(7)
C33 C34 1.393(7)
C34 C35 1.417(7)
C35 C36 1.393(7)
C45 C41 1.422(7)
C45 C44 1.428(6)
C41 C42 1.406(7)
C42 C43 1.403(7)
C43 C44 1.393(7)
Eu3 C67 2.819(5)
Eu3 C60 2.839(5)
Eu3 C68 2.839(5)
Eu3 C53 2.858(5)
Eu3 C59 2.865(5)
Eu3 C52 2.867(5)
Eu3 C61 2.876(5)
Eu3 C50 2.878(5)
Eu3 C49 2.881(5)
Eu3 C66 2.887(5)
Eu3 C51 2.890(5)
Eu3 C58 2.900(5)
Eu3 C69 2.901(5)
Eu3 C57 2.913(5)
Eu3 C65 2.919(5)
Si7 C53 1.841(5)
Si7 C54 1.869(5)
Si7 C56 1.870(5)
Si7 C55 1.873(5)
Si8 C61 1.842(5)
Si8 C62 1.859(6)
Si8 C63 1.867(5)
Si8 C64 1.871(5)
Si9 C69 1.837(5)
Si9 C71 1.847(6)
Si9 C70 1.857(6)
Si9 C72 1.862(7)
C53 C52 1.418(7)
C53 C49 1.422(6)
C49 C50 1.405(7)
C50 C51 1.392(7)
C51 C52 1.393(7)
C61 C57 1.414(7)
C61 C60 1.419(6)
C57 C58 1.404(7)
C58 C59 1.412(7)
C59 C60 1.395(7)
C69 C68 1.414(7)
C69 C65 1.420(7)
C65 C66 1.389(8)
C66 C67 1.410(8)
C67 C68 1.395(7)
Eu4 C76 2.847(5)
Eu4 C75 2.856(5)
Eu4 C89 2.856(5)
Eu4 C93 2.861(5)
Eu4 C90 2.864(5)
Eu4 C77 2.870(5)
Eu4 C92 2.872(5)
Eu4 C91 2.875(5)
Eu4 C84 2.879(5)
Eu4 C83 2.880(5)
Eu4 C82 2.882(5)
Eu4 C81 2.889(5)
Eu4 C74 2.894(5)
Eu4 C85 2.902(5)
Eu4 C73 2.910(5)
Si10 C77 1.837(5)
Si10 C80 1.865(6)
Si10 C79 1.867(5)
Si10 C78 1.878(5)
Si11 C85 1.846(5)
Si11 C86 1.858(5)
Si11 C88 1.869(5)
Si11 C87 1.872(6)
Si12 C93 1.849(5)
Si12 C96 1.860(6)
Si12 C95 1.864(5)
Si12 C94 1.867(5)
C77 C76 1.410(7)
C77 C73 1.429(7)
C73 C74 1.391(7)
C74 C75 1.402(7)
C75 C76 1.404(7)
C85 C81 1.405(7)
C85 C84 1.425(7)
C81 C82 1.401(7)
C82 C83 1.403(7)
C83 C84 1.396(7)
C93 C89 1.414(7)
C93 C92 1.423(7)
C89 C90 1.404(7)
C90 C91 1.415(7)
C91 C92 1.396(7)
Eu5 O7 2.567(3)
Eu5 O4 2.621(3)
Eu5 O3 2.632(3)
Eu5 O1 2.655(3)
Eu5 O5 2.657(3)
Eu5 O2 2.657(3)
Eu5 O6 2.682(3)
Eu5 N1 2.855(4)
Eu5 N2 2.870(4)
O7 C118 1.444(6)
O7 C115 1.446(6)
O1 C98 1.424(5)
O1 C99 1.433(5)
O2 C100 1.436(5)
O2 C101 1.440(6)
O3 C104 1.432(6)
O3 C105 1.435(6)
O4 C107 1.436(6)
O4 C106 1.439(6)
O5 C111 1.432(6)
O5 C110 1.442(5)
O6 C112 1.428(6)
O6 C113 1.441(5)
N1 C97 1.474(6)
N1 C103 1.476(6)
N1 C109 1.478(6)
N2 C102 1.472(6)
N2 C108 1.473(6)
N2 C114 1.483(6)
C97 C98 1.502(7)
C99 C100 1.496(7)
C101 C102 1.510(7)
C103 C104 1.515(7)
C105 C106 1.509(7)
C107 C108 1.516(7)
C109 C110 1.504(7)
C111 C112 1.494(7)
C113 C114 1.498(7)
C115 C116 1.472(8)
C116 C117 1.529(8)
C117 C118 1.513(8)
Eu6 O14 2.558(3)
Eu6 O10 2.620(3)
Eu6 O11 2.625(3)
Eu6 O8 2.660(3)
Eu6 O12 2.663(3)
Eu6 O9 2.665(3)
Eu6 O13 2.676(3)
Eu6 N4 2.849(4)
Eu6 N3 2.857(4)
O8 C121 1.427(5)
O8 C120 1.430(6)
O9 C123 1.430(6)
O9 C122 1.438(5)
O10 C127 1.427(6)
O10 C126 1.435(6)
O11 C128 1.429(6)
O11 C129 1.442(6)
O12 C133 1.434(6)
O12 C132 1.439(6)
O13 C134 1.431(6)
O13 C135 1.435(6)
O14 C140 1.428(6)
O14 C137 1.439(6)
N3 C119 1.472(6)
N3 C125 1.473(7)
N3 C131 1.477(6)
N4 C124 1.468(6)
N4 C136 1.486(6)
N4 C130 1.487(6)
C119 C120 1.501(7)
C121 C122 1.491(7)
C123 C124 1.500(7)
C125 C126 1.511(8)
C127 C128 1.507(7)
C129 C130 1.499(7)
C131 C132 1.506(7)
C133 C134 1.496(7)
C135 C136 1.498(7)
C137 C138 1.507(8)
C138 C141 1.51(3)
C138 C139 1.52(2)
C140 C141 1.46(3)
C140 C139 1.51(2)
O1S C1S 1.396(8)
O1S C4S 1.442(9)
C1S C2S 1.463(8)
C2S C3S 1.468(8)
C3S C4S 1.505(8)
O2S C5S 1.381(8)
O2S C8S 1.480(10)
C5S C6S 1.496(9)
C6S C7S 1.424(10)
C7S C8S 1.439(12)
O3S C9S 1.414(7)
O3S C12S 1.414(7)
C9S C10S 1.500(8)
C10S C11S 1.508(9)
C11S C12S 1.478(8)
O4S C13S 1.391(6)
O4S C16S 1.422(8)
C13S C14S 1.480(8)
C14S C15S 1.491(9)
C15S C16S 1.488(9)
O5S C20S 1.419(7)
O5S C17S 1.423(7)
C17S C18S 1.481(9)
C18S C19S 1.495(9)
C19S C20S 1.502(8)
O6S C21S 1.404(7)
O6S C24S 1.423(7)
C21S C22S 1.375(9)
C22S C23S 1.451(9)
C23S C24S 1.491(8)
O7S C25S 1.399(8)
O7S C28S 1.432(12)
C25S C26S 1.464(9)
C26S C27S 1.360(13)
C27S C28S 1.522(16)
O8S C32S 1.274(10)
O8S C29S 1.415(9)
C29S C30S 1.457(10)
C30S C31S 1.448(10)
C31S C32S 1.403(11)
